data_4124414
loop_
_publ_author_name
'Wang, Xueqiang'
'Nakajima, Masaki'
'Martin, Ruben'

_publ_section_title
;
 Ni-Catalyzed Regioselective Hydrocarboxylation of Alkynes with CO2 by
 Using Simple Alcohols as Proton Sources.
;
_journal_issue 28
_journal_name_full 'Journal of the American Chemical Society'
_journal_page_first 8924
_journal_page_last 8927
_journal_paper_doi 10.1021/jacs.5b05513
_journal_volume 137
_journal_year 2015
_chemical_formula_sum 'C15.5 H13 O2.17'
_chemical_formula_weight 233.92
_chemical_name_systematic
;
 ?
;
_space_group_IT_number 2
_space_group_name_Hall '-P 1'
_symmetry_cell_setting triclinic
_symmetry_space_group_name_Hall '-P 1'
_symmetry_space_group_name_H-M 'P -1'
_atom_sites_solution_hydrogens mixed
_audit_creation_method SHELXL-2014
_cell_angle_alpha 119.655(10)
_cell_angle_beta 92.878(9)
_cell_angle_gamma 92.933(9)
_cell_formula_units_Z 24
_cell_length_a 5.8667(11)
_cell_length_b 38.923(6)
_cell_length_c 38.924(6)
_cell_measurement_temperature 100(2)
_cell_volume 7685(2)
_computing_cell_refinement 'CrystalClear-SM Expert 2.1 b29 (Rigaku, 2013)'
_computing_data_collection 'CrystalClear-SM Expert 2.1 b29 (Rigaku, 2013)'
_computing_data_reduction 'CrystalClear-SM Expert 2.1 b29 (Rigaku, 2013)'
_computing_molecular_graphics 'SHELXL-2014 (Sheldrick, 2014)'
_computing_publication_material 'SHELXL-2014 (Sheldrick, 2014)'
_computing_structure_refinement 'SHELXL-2014 (Sheldrick, 2014)'
_computing_structure_solution Sir2011
_diffrn_ambient_temperature 100(2)
_diffrn_detector_area_resol_mean 5.8140
_diffrn_detector_type 'PILATUS 200K'
_diffrn_measured_fraction_theta_full 0.988
_diffrn_measured_fraction_theta_max 0.984
_diffrn_measurement_device_type '1/4chi goniometer'
_diffrn_measurement_method
;
 Fullsphere data collection, phi and omega scans
;
_diffrn_measurement_specimen_support 'magnetic support with MicroMount'
_diffrn_radiation_monochromator 'Confocal Max Flux optic'
_diffrn_radiation_type MoK\a
_diffrn_radiation_wavelength 0.7107
_diffrn_reflns_av_R_equivalents 0.0455
_diffrn_reflns_av_unetI/netI 0.1075
_diffrn_reflns_Laue_measured_fraction_full 0.988
_diffrn_reflns_Laue_measured_fraction_max 0.984
_diffrn_reflns_limit_h_max 7
_diffrn_reflns_limit_h_min -5
_diffrn_reflns_limit_k_max 33
_diffrn_reflns_limit_k_min -46
_diffrn_reflns_limit_l_max 46
_diffrn_reflns_limit_l_min -40
_diffrn_reflns_number 37942
_diffrn_reflns_point_group_measured_fraction_full 0.988
_diffrn_reflns_point_group_measured_fraction_max 0.984
_diffrn_reflns_theta_full 25.242
_diffrn_reflns_theta_max 25.373
_diffrn_reflns_theta_min 2.418
_diffrn_source 'Microfocus rotating anode X-ray tube'
_diffrn_source_current 24
_diffrn_source_power 50
_diffrn_source_size '0.2 mm x 0.2 mm fine focus'
_diffrn_source_type 'Rigaku MicroMax-007HF'
_exptl_absorpt_coefficient_mu 0.080
_exptl_absorpt_correction_T_max 0.998
_exptl_absorpt_correction_T_min 0.768
_exptl_absorpt_correction_type multi-scan
_exptl_absorpt_process_details
; 
 CrystalClear-SM Expert 2.1 b29 (Rigaku, 2013)
;
_exptl_crystal_colour Colorless
_exptl_crystal_density_diffrn 1.213
_exptl_crystal_description Unknown
_exptl_crystal_F_000 2960
_exptl_crystal_size_max 0.20
_exptl_crystal_size_mid 0.20
_exptl_crystal_size_min 0.20
_refine_diff_density_max 0.383
_refine_diff_density_min -0.396
_refine_diff_density_rms 0.046
_refine_ls_extinction_method none
_refine_ls_goodness_of_fit_ref 1.024
_refine_ls_hydrogen_treatment constr
_refine_ls_matrix_type full
_refine_ls_number_parameters 2528
_refine_ls_number_reflns 24861
_refine_ls_number_restraints 1889
_refine_ls_restrained_S_all 1.018
_refine_ls_R_factor_all 0.1739
_refine_ls_R_factor_gt 0.0797
_refine_ls_shift/su_max 0.001
_refine_ls_shift/su_mean 0.000
_refine_ls_structure_factor_coef Fsqd
_refine_ls_weighting_details 'w=1/[\s^2^(Fo^2^)+(0.0733P)^2^+3.8833P] where P=(Fo^2^+2Fc^2^)/3'
_refine_ls_weighting_scheme calc
_refine_ls_wR_factor_gt 0.1670
_refine_ls_wR_factor_ref 0.2075
_reflns_Friedel_coverage 0.000
_reflns_number_gt 11906
_reflns_number_total 24861
_reflns_threshold_expression 'I > 2\s(I)'
_cod_data_source_file ja5b05513_si_001.cif
_cod_data_source_block XW-10-28b_bP-1
_cod_depositor_comments
;
The following automatic conversions were performed:

'_symmetry_cell_setting' value 'Triclinic' changed to 'triclinic'
according to
/usr/data/users/saulius/crontab/automatic-downloads/current/ACS/lib/dictionaries/cif_core.dic
dictionary named 'cif_core.dic' version 2.4.2 from 2011-04-26.

'_exptl_absorpt_correction_type' value 'Multi-scan' changed to
'multi-scan' according to
/usr/data/users/saulius/crontab/automatic-downloads/current/ACS/lib/dictionaries/cif_core.dic
dictionary named 'cif_core.dic' version 2.4.2 from 2011-04-26.

Automatic conversion script
Id: cif_fix_values 3271 2015-04-21 07:52:19Z andrius 
;
_cod_original_sg_symbol_H-M P-1
_cod_original_formula_sum 'C15.50 H13 O2.17'
_cod_database_code 4124414
_shelx_space_group_comment
;
The symmetry employed for this shelxl refinement is uniquely defined
by the following loop, which should always be used as a source of
symmetry information in preference to the above space-group names.
They are only intended as comments.
;
_shelx_estimated_absorpt_t_min 0.992
_shelx_estimated_absorpt_t_max 0.998
_shelxl_version_number 2014-3

loop_
_space_group_symop_operation_xyz
'x, y, z'
'-x, -y, -z'

loop_
_atom_site_label
_atom_site_type_symbol
_atom_site_fract_x
_atom_site_fract_y
_atom_site_fract_z
_atom_site_U_iso_or_equiv
_atom_site_adp_type
_atom_site_occupancy
_atom_site_site_symmetry_order
_atom_site_calc_flag
_atom_site_refinement_flags_posn
_atom_site_refinement_flags_adp
_atom_site_refinement_flags_occupancy
_atom_site_disorder_assembly
_atom_site_disorder_group
O1A O 0.0133(17) 0.7854(2) 0.52813(17) 0.0508(19) Uani 0.7 1 d D U P A 1
H1A H -0.0987 0.7770 0.5344 0.076 Uiso 0.7 1 calc R U P A 1
O2A O -0.1661(15) 0.7476(2) 0.4679(2) 0.0446(19) Uani 0.7 1 d D U P A 1
C1A C -0.0076(14) 0.7719(2) 0.4893(2) 0.0395(16) Uani 0.7 1 d D U P A 1
C2A C 0.1687(12) 0.78744(18) 0.47387(18) 0.0408(15) Uani 0.7 1 d D U P A 1
C3A C 0.1650(11) 0.76668(18) 0.43000(18) 0.0388(15) Uani 0.7 1 d D U P A 1
C4A C 0.3452(11) 0.74450(19) 0.4117(2) 0.0429(18) Uani 0.7 1 d D U P A 1
H4A H 0.4710 0.7445 0.4272 0.051 Uiso 0.7 1 calc R U P A 1
C5A C 0.3408(11) 0.7225(2) 0.3709(2) 0.0462(19) Uani 0.7 1 d D U P A 1
H5A H 0.4631 0.7079 0.3590 0.055 Uiso 0.7 1 calc R U P A 1
C6A C 0.1545(12) 0.7222(2) 0.3480(2) 0.0486(19) Uani 0.7 1 d D U P A 1
H6A H 0.1504 0.7073 0.3205 0.058 Uiso 0.7 1 calc R U P A 1
C7A C -0.0262(12) 0.7439(2) 0.3653(2) 0.0459(19) Uani 0.7 1 d D U P A 1
H7A H -0.1513 0.7435 0.3494 0.055 Uiso 0.7 1 calc R U P A 1
C8A C -0.0230(11) 0.76621(19) 0.4061(2) 0.0403(17) Uani 0.7 1 d D U P A 1
H8A H -0.1455 0.7809 0.4176 0.048 Uiso 0.7 1 calc R U P A 1
C9A C 0.3203(11) 0.81717(18) 0.49962(19) 0.0470(16) Uani 0.7 1 d D U P A 1
H9A H 0.3128 0.8245 0.5262 0.056 Uiso 0.7 1 calc R U P A 1
C10A C 0.4952(11) 0.8395(2) 0.4916(2) 0.0535(16) Uani 0.7 1 d D U P A 1
C11A C 0.4663(12) 0.8465(2) 0.4597(2) 0.0632(18) Uani 0.7 1 d D U P A 1
H11A H 0.3353 0.8354 0.4421 0.076 Uiso 0.7 1 calc R U P A 1
C12A C 0.6305(13) 0.8697(2) 0.4538(2) 0.0756(19) Uani 0.7 1 d D U P A 1
H12A H 0.6071 0.8750 0.4332 0.091 Uiso 0.7 1 calc R U P A 1
C13A C 0.8310(13) 0.8849(2) 0.4793(3) 0.081(2) Uani 0.7 1 d D U P A 1
H13A H 0.9445 0.8996 0.4751 0.097 Uiso 0.7 1 calc R U P A 1
C14A C 0.8606(12) 0.8783(2) 0.5104(2) 0.0752(19) Uani 0.7 1 d D U P A 1
H14A H 0.9947 0.8884 0.5273 0.090 Uiso 0.7 1 calc R U P A 1
C15A C 0.6930(11) 0.85654(19) 0.5172(2) 0.0630(17) Uani 0.7 1 d D U P A 1
H15A H 0.7130 0.8533 0.5393 0.076 Uiso 0.7 1 calc R U P A 1
O1X O 0.037(4) 0.7980(5) 0.5295(4) 0.046(4) Uani 0.3 1 d D U P B 2
H1X H -0.0578 0.8141 0.5397 0.069 Uiso 0.3 1 calc R U P B 2
O2X O -0.138(3) 0.7582(6) 0.4695(5) 0.044(4) Uani 0.3 1 d D U P B 2
C1X C 0.018(3) 0.7836(5) 0.4906(4) 0.039(3) Uani 0.3 1 d D U P B 2
C2X C 0.186(2) 0.7999(4) 0.4745(3) 0.036(2) Uani 0.3 1 d D U P B 2
C3X C 0.185(2) 0.7775(4) 0.4306(3) 0.036(3) Uani 0.3 1 d D U P B 2
C4X C 0.370(2) 0.7563(5) 0.4133(4) 0.038(3) Uani 0.3 1 d D U P B 2
H4X H 0.4960 0.7573 0.4295 0.045 Uiso 0.3 1 calc R U P B 2
C5X C 0.371(2) 0.7336(5) 0.3726(4) 0.039(3) Uani 0.3 1 d D U P B 2
H5X H 0.4953 0.7192 0.3614 0.047 Uiso 0.3 1 calc R U P B 2
C6X C 0.1864 0.7325(5) 0.3490(4) 0.039(3) Uani 0.3 1 d D U P B 2
H6X H 0.1861 0.7174 0.3215 0.047 Uiso 0.3 1 calc R U P B 2
C7X C 0.002(2) 0.7535(5) 0.3652(4) 0.037(3) Uani 0.3 1 d D U P B 2
H7X H -0.1230 0.7522 0.3487 0.044 Uiso 0.3 1 calc R U P B 2
C8X C 0.000(2) 0.7765(5) 0.4059(4) 0.037(3) Uani 0.3 1 d D U P B 2
H8X H -0.1237 0.7912 0.4168 0.045 Uiso 0.3 1 calc R U P B 2
C9X C 0.330(2) 0.8314(4) 0.4993(3) 0.038(2) Uani 0.3 1 d D U P B 2
H9X H 0.3325 0.8388 0.5260 0.046 Uiso 0.3 1 calc R U P B 2
C10X C 0.484(2) 0.8554(4) 0.4897(4) 0.041(2) Uani 0.3 1 d D U P B 2
C11X C 0.432(2) 0.8617(4) 0.4579(4) 0.042(2) Uani 0.3 1 d D U P B 2
H11X H 0.2967 0.8496 0.4417 0.050 Uiso 0.3 1 calc R U P B 2
C12X C 0.578(2) 0.8856(4) 0.4499(4) 0.045(3) Uani 0.3 1 d D U P B 2
H12X H 0.5411 0.8896 0.4288 0.054 Uiso 0.3 1 calc R U P B 2
C13X C 0.782(2) 0.9034(4) 0.4741(4) 0.048(3) Uani 0.3 1 d D U P B 2
H13X H 0.8789 0.9201 0.4696 0.057 Uiso 0.3 1 calc R U P B 2
C14X C 0.838(2) 0.8965(5) 0.5044(4) 0.047(2) Uani 0.3 1 d D U P B 2
H14X H 0.9775 0.9073 0.5194 0.056 Uiso 0.3 1 calc R U P B 2
C15X C 0.689(2) 0.8736(4) 0.5130(4) 0.044(2) Uani 0.3 1 d D U P B 2
H15X H 0.7267 0.8703 0.5347 0.053 Uiso 0.3 1 calc R U P B 2
O1B O 0.0748(5) 0.71044(9) 0.25819(9) 0.0529(8) Uani 1 1 d . . . . .
O2B O 0.2189(6) 0.73261(10) 0.22021(10) 0.0607(9) Uani 1 1 d . . . . .
H2B H 0.1235 0.7487 0.2302 0.091 Uiso 1 1 calc R U . . .
C1B C 0.2108(8) 0.70776(13) 0.23391(14) 0.0449(11) Uani 1 1 d . . . . .
C2B C 0.3683(7) 0.67645(13) 0.21772(13) 0.0424(11) Uani 1 1 d . . . . .
C3B C 0.3861(7) 0.65273(12) 0.23846(12) 0.0390(10) Uani 1 1 d . . . . .
C4B C 0.1964(7) 0.63009(12) 0.23923(12) 0.0432(11) Uani 1 1 d . . . . .
H4B H 0.0591 0.6277 0.2249 0.052 Uiso 1 1 calc R U . . .
C5B C 0.2126(8) 0.61127(12) 0.26132(14) 0.0492(12) Uani 1 1 d . . . . .
H5B H 0.0862 0.5960 0.2615 0.059 Uiso 1 1 calc R U . . .
C6B C 0.4133(9) 0.61491(13) 0.28291(14) 0.0539(13) Uani 1 1 d . . . . .
H6B H 0.4225 0.6025 0.2980 0.065 Uiso 1 1 calc R U . . .
C7B C 0.6020(8) 0.63718(13) 0.28207(13) 0.0492(12) Uani 1 1 d . . . . .
H7B H 0.7393 0.6395 0.2964 0.059 Uiso 1 1 calc R U . . .
C8B C 0.5865(7) 0.65603(12) 0.26004(12) 0.0431(11) Uani 1 1 d . . . . .
H8B H 0.7137 0.6712 0.2598 0.052 Uiso 1 1 calc R U . . .
C9B C 0.4899(7) 0.67197(13) 0.18784(13) 0.0468(12) Uani 1 1 d . . . . .
H9B H 0.4792 0.6916 0.1809 0.056 Uiso 1 1 calc R U . . .
C10B C 0.6357(7) 0.64123(14) 0.16464(13) 0.0438(11) Uani 1 1 d . . . . .
C11B C 0.5939(8) 0.60176(14) 0.15605(13) 0.0483(12) Uani 1 1 d . . . . .
H11B H 0.4724 0.5951 0.1667 0.058 Uiso 1 1 calc R U . . .
C12B C 0.7289(8) 0.57277(15) 0.13222(14) 0.0553(13) Uani 1 1 d . . . . .
H12B H 0.6977 0.5468 0.1267 0.066 Uiso 1 1 calc R U . . .
C13B C 0.9136(8) 0.58248(17) 0.11620(15) 0.0628(14) Uani 1 1 d . . . . .
H13B H 1.0057 0.5631 0.1000 0.075 Uiso 1 1 calc R U . . .
C14B C 0.9566(9) 0.62092(18) 0.12466(16) 0.0679(15) Uani 1 1 d . . . . .
H14B H 1.0812 0.6277 0.1146 0.081 Uiso 1 1 calc R U . . .
C15B C 0.8192(8) 0.64952(16) 0.14761(15) 0.0570(13) Uani 1 1 d . . . . .
H15B H 0.8486 0.6751 0.1520 0.068 Uiso 1 1 calc R U . . .
O1C O 0.9764(5) 0.70191(9) -0.02063(8) 0.0522(8) Uani 1 1 d . . . . .
H1C H 1.0710 0.7143 -0.0261 0.078 Uiso 1 1 calc R U . . .
O2C O 1.1487(5) 0.74023(8) 0.04012(8) 0.0462(8) Uani 1 1 d . . . . .
C1C C 0.9962(7) 0.71544(12) 0.01753(13) 0.0416(11) Uani 1 1 d . . . . .
C2C C 0.8211(7) 0.69850(11) 0.03289(12) 0.0366(10) Uani 1 1 d . . . . .
C3C C 0.8245(7) 0.71896(11) 0.07671(13) 0.0378(10) Uani 1 1 d . . . . .
C4C C 0.6440(7) 0.74049(12) 0.09471(13) 0.0423(11) Uani 1 1 d . . . . .
H4C H 0.5169 0.7401 0.0792 0.051 Uiso 1 1 calc R U . . .
C5C C 0.6498(8) 0.76268(13) 0.13551(14) 0.0496(12) Uani 1 1 d . . . . .
H5C H 0.5267 0.7771 0.1472 0.060 Uiso 1 1 calc R U . . .
C6C C 0.8357(9) 0.76369(13) 0.15893(14) 0.0537(13) Uani 1 1 d . . . . .
H6C H 0.8405 0.7790 0.1864 0.064 Uiso 1 1 calc R U . . .
C7C C 1.0158(8) 0.74164(14) 0.14115(14) 0.0513(12) Uani 1 1 d . . . . .
H7C H 1.1409 0.7417 0.1569 0.062 Uiso 1 1 calc R U . . .
C8C C 1.0122(7) 0.71967(12) 0.10069(13) 0.0399(11) Uani 1 1 d . . . . .
H8C H 1.1352 0.7052 0.0891 0.048 Uiso 1 1 calc R U . . .
C9C C 0.6763(7) 0.66787(12) 0.00726(13) 0.0419(11) Uani 1 1 d . . . . .
H9C H 0.6812 0.6605 -0.0193 0.050 Uiso 1 1 calc R U . . .
C10C C 0.5083(7) 0.64409(12) 0.01595(14) 0.0455(11) Uani 1 1 d . . . . .
C11C C 0.5512(8) 0.63618(13) 0.04660(14) 0.0533(13) Uani 1 1 d . . . . .
H11C H 0.6865 0.6469 0.0631 0.064 Uiso 1 1 calc R U . . .
C12C C 0.3944(9) 0.61239(14) 0.05302(16) 0.0662(15) Uani 1 1 d . . . . .
H12C H 0.4251 0.6072 0.0736 0.079 Uiso 1 1 calc R U . . .
C13C C 0.1936(9) 0.59652(15) 0.02884(17) 0.0687(16) Uani 1 1 d . . . . .
H13C H 0.0881 0.5808 0.0333 0.082 Uiso 1 1 calc R U . . .
C14C C 0.1487(8) 0.60365(14) -0.00144(16) 0.0649(15) Uani 1 1 d . . . . .
H14C H 0.0113 0.5931 -0.0173 0.078 Uiso 1 1 calc R U . . .
C15C C 0.3072(8) 0.62689(13) -0.00922(15) 0.0588(14) Uani 1 1 d . . . . .
H15C H 0.2784 0.6307 -0.0308 0.071 Uiso 1 1 calc R U . . .
O1D O 0.3906(5) 0.54010(8) 0.30000(8) 0.0455(8) Uani 1 1 d . . . . .
O2D O 0.5029(5) 0.47938(8) 0.27752(9) 0.0516(8) Uani 1 1 d . . . . .
H2D H 0.3926 0.4735 0.2613 0.077 Uiso 1 1 calc R U . . .
C1D C 0.5205(8) 0.51798(12) 0.30257(12) 0.0401(11) Uani 1 1 d . . . . .
C2D C 0.7100(7) 0.53267(11) 0.33443(12) 0.0376(10) Uani 1 1 d . . . . .
C3D C 0.7505(7) 0.57676(11) 0.35788(12) 0.0361(10) Uani 1 1 d . . . . .
C4D C 0.5886(7) 0.60052(12) 0.38090(12) 0.0415(11) Uani 1 1 d . . . . .
H4D H 0.4545 0.5889 0.3840 0.050 Uiso 1 1 calc R U . . .
C5D C 0.6244(8) 0.64135(13) 0.39935(13) 0.0508(12) Uani 1 1 d . . . . .
H5D H 0.5138 0.6570 0.4146 0.061 Uiso 1 1 calc R U . . .
C6D C 0.8222(9) 0.65909(13) 0.39533(14) 0.0562(13) Uani 1 1 d . . . . .
H6D H 0.8454 0.6866 0.4077 0.067 Uiso 1 1 calc R U . . .
C7D C 0.9859(8) 0.63574(13) 0.37283(13) 0.0503(12) Uani 1 1 d . . . . .
H7D H 1.1205 0.6476 0.3702 0.060 Uiso 1 1 calc R U . . .
C8D C 0.9511(7) 0.59492(12) 0.35428(12) 0.0432(11) Uani 1 1 d . . . . .
H8D H 1.0628 0.5794 0.3392 0.052 Uiso 1 1 calc R U . . .
C9D C 0.8309(7) 0.50712(12) 0.33948(13) 0.0433(11) Uani 1 1 d . . . . .
H9D H 0.7997 0.4805 0.3202 0.052 Uiso 1 1 calc R U . . .
C10D C 1.0063(7) 0.51555(13) 0.37145(15) 0.0457(11) Uani 1 1 d . . . . .
C11D C 1.1825(8) 0.49083(14) 0.36394(16) 0.0584(13) Uani 1 1 d . . . . .
H11D H 1.1907 0.4693 0.3387 0.070 Uiso 1 1 calc R U . . .
C12D C 1.3493(8) 0.49863(16) 0.39502(18) 0.0634(15) Uani 1 1 d . . . . .
H12D H 1.4709 0.4828 0.3898 0.076 Uiso 1 1 calc R U . . .
C13D C 1.3331(9) 0.52932(16) 0.43270(18) 0.0680(15) Uani 1 1 d . . . . .
H13D H 1.4422 0.5339 0.4530 0.082 Uiso 1 1 calc R U . . .
C14D C 1.1579(9) 0.55324(15) 0.44064(16) 0.0619(14) Uani 1 1 d . . . . .
H14D H 1.1471 0.5739 0.4663 0.074 Uiso 1 1 calc R U . . .
C15D C 0.9960(8) 0.54655(13) 0.41026(14) 0.0505(12) Uani 1 1 d . . . . .
H15D H 0.8778 0.5631 0.4159 0.061 Uiso 1 1 calc R U . . .
O1E O 0.5002(5) 0.72033(10) 0.48754(8) 0.0599(9) Uani 1 1 d . . . . .
H1E H 0.6044 0.7304 0.4813 0.090 Uiso 1 1 calc R U . . .
O2E O 0.6823(5) 0.75837(9) 0.54795(8) 0.0523(8) Uani 1 1 d . . . . .
C1E C 0.5246(8) 0.73382(13) 0.52579(13) 0.0455(11) Uani 1 1 d . . . . .
C2E C 0.3485(7) 0.71783(13) 0.54136(12) 0.0434(11) Uani 1 1 d . . . . .
C3E C 0.3533(7) 0.73858(11) 0.58563(12) 0.0385(10) Uani 1 1 d . . . . .
C4E C 0.5429(7) 0.73926(12) 0.60908(12) 0.0425(11) Uani 1 1 d . . . . .
H4E H 0.6657 0.7248 0.5972 0.051 Uiso 1 1 calc R U . . .
C5E C 0.5484(8) 0.76127(13) 0.64976(13) 0.0506(12) Uani 1 1 d . . . . .
H5E H 0.6748 0.7613 0.6652 0.061 Uiso 1 1 calc R U . . .
C6E C 0.3699(9) 0.78338(13) 0.66822(13) 0.0529(13) Uani 1 1 d . . . . .
H6E H 0.3763 0.7986 0.6957 0.063 Uiso 1 1 calc R U . . .
C7E C 0.1813(8) 0.78228(12) 0.64473(13) 0.0484(12) Uani 1 1 d . . . . .
H7E H 0.0587 0.7966 0.6567 0.058 Uiso 1 1 calc R U . . .
C8E C 0.1719(8) 0.76021(12) 0.60376(12) 0.0434(11) Uani 1 1 d . . . . .
H8E H 0.0441 0.7599 0.5884 0.052 Uiso 1 1 calc R U . . .
C9E C 0.1990(7) 0.68772(13) 0.51564(13) 0.0487(12) Uani 1 1 d . . . . .
H9E H 0.2047 0.6806 0.4891 0.058 Uiso 1 1 calc R U . . .
C10E C 0.0277(7) 0.66446(13) 0.52354(12) 0.0460(12) Uani 1 1 d . . . . .
C11E C -0.1705(8) 0.64785(14) 0.49780(13) 0.0551(13) Uani 1 1 d . . . . .
H11E H -0.1935 0.6523 0.4766 0.066 Uiso 1 1 calc R U . . .
C12E C -0.3320(9) 0.62488(15) 0.50363(16) 0.0677(15) Uani 1 1 d . . . . .
H12E H -0.4669 0.6150 0.4870 0.081 Uiso 1 1 calc R U . . .
C13E C -0.2978(8) 0.61628(15) 0.53365(16) 0.0649(15) Uani 1 1 d . . . . .
H13E H -0.4064 0.6001 0.5369 0.078 Uiso 1 1 calc R U . . .
C14E C -0.0990(8) 0.63205(13) 0.55904(14) 0.0576(13) Uani 1 1 d . . . . .
H14E H -0.0739 0.6263 0.5794 0.069 Uiso 1 1 calc R U . . .
C15E C 0.0621(8) 0.65626(12) 0.55434(12) 0.0470(12) Uani 1 1 d . . . . .
H15E H 0.1937 0.6671 0.5718 0.056 Uiso 1 1 calc R U . . .
O1F O 1.1318(14) 0.96795(19) 0.7208(2) 0.0436(19) Uani 0.7 1 d D U P C 1
O2F O 1.0120(14) 1.02805(14) 0.74291(17) 0.0455(17) Uani 0.7 1 d D U P C 1
H2F H 1.1303 1.0342 0.7576 0.068 Uiso 0.7 1 calc R U P C 1
C1F C 0.9935(13) 0.98919(17) 0.7177(2) 0.0381(16) Uani 0.7 1 d D U P C 1
C2F C 0.8058(11) 0.97408(15) 0.68662(18) 0.0391(13) Uani 0.7 1 d D U P C 1
C3F C 0.7625(10) 0.92974(15) 0.66362(18) 0.0366(14) Uani 0.7 1 d D U P C 1
C4F C 0.9208(11) 0.90545(17) 0.63996(19) 0.0392(16) Uani 0.7 1 d D U P C 1
H4F H 1.0573 0.9166 0.6370 0.047 Uiso 0.7 1 calc R U P C 1
C5F C 0.8754(13) 0.86451(17) 0.6207(3) 0.0465(18) Uani 0.7 1 d D U P C 1
H5F H 0.9801 0.8482 0.6043 0.056 Uiso 0.7 1 calc R U P C 1
C6F C 0.6762(14) 0.84782(17) 0.6257(2) 0.0458(18) Uani 0.7 1 d D U P C 1
H6F H 0.6488 0.8204 0.6135 0.055 Uiso 0.7 1 calc R U P C 1
C7F C 0.5188(13) 0.87181(17) 0.6487(2) 0.0445(17) Uani 0.7 1 d D U P C 1
H7F H 0.3825 0.8605 0.6515 0.053 Uiso 0.7 1 calc R U P C 1
C8F C 0.5603(11) 0.91254(17) 0.66780(19) 0.0392(16) Uani 0.7 1 d D U P C 1
H8F H 0.4525 0.9285 0.6835 0.047 Uiso 0.7 1 calc R U P C 1
C9F C 0.6789(10) 0.99955(16) 0.68283(19) 0.0428(14) Uani 0.7 1 d D U P C 1
H9F H 0.7108 1.0260 0.7023 0.051 Uiso 0.7 1 calc R U P C 1
C10F C 0.4975(11) 0.99175(19) 0.6525(2) 0.0488(14) Uani 0.7 1 d D U P C 1
C11F C 0.3253(11) 1.0177(2) 0.6616(2) 0.0568(15) Uani 0.7 1 d D U P C 1
H11F H 0.3250 1.0394 0.6871 0.068 Uiso 0.7 1 calc R U P C 1
C12F C 0.1541(12) 1.0110(2) 0.6323(3) 0.0678(17) Uani 0.7 1 d D U P C 1
H12F H 0.0386 1.0281 0.6384 0.081 Uiso 0.7 1 calc R U P C 1
C13F C 0.1530(14) 0.9790(2) 0.5939(3) 0.0765(18) Uani 0.7 1 d D U P C 1
H13F H 0.0351 0.9745 0.5749 0.092 Uiso 0.7 1 calc R U P C 1
C14F C 0.3269(12) 0.9541(2) 0.5841(3) 0.0728(18) Uani 0.7 1 d D U P C 1
H14F H 0.3322 0.9337 0.5582 0.087 Uiso 0.7 1 calc R U P C 1
C15F C 0.4944(12) 0.9600(2) 0.6136(2) 0.0613(17) Uani 0.7 1 d D U P C 1
H15F H 0.6072 0.9424 0.6073 0.074 Uiso 0.7 1 calc R U P C 1
O1Y O 1.114(3) 0.9700(4) 0.7108(5) 0.035(3) Uani 0.3 1 d D U P D 2
O2Y O 0.996(3) 1.0298(3) 0.7305(4) 0.041(4) Uani 0.3 1 d D U P D 2
H2Y H 1.1261 1.0389 0.7310 0.062 Uiso 0.3 1 calc R U P D 2
C1Y C 0.977(2) 0.9908(3) 0.7064(4) 0.032(3) Uani 0.3 1 d D U P D 2
C2Y C 0.792(2) 0.9748(2) 0.6747(4) 0.032(2) Uani 0.3 1 d D U P D 2
C3Y C 0.7602(19) 0.9303(2) 0.6521(4) 0.030(2) Uani 0.3 1 d D U P D 2
C4Y C 0.929(2) 0.9080(3) 0.6298(5) 0.034(3) Uani 0.3 1 d D U P D 2
H4Y H 1.0564 0.9204 0.6258 0.041 Uiso 0.3 1 calc R U P D 2
C5Y C 0.907(3) 0.8671(3) 0.6135(6) 0.036(3) Uani 0.3 1 d D U P D 2
H5Y H 1.0273 0.8523 0.6012 0.043 Uiso 0.3 1 calc R U P D 2
C6Y C 0.706(3) 0.8486(3) 0.6155(5) 0.038(3) Uani 0.3 1 d D U P D 2
H6Y H 0.6822 0.8211 0.6016 0.046 Uiso 0.3 1 calc R U P D 2
C7Y C 0.541(3) 0.8707(3) 0.6381(5) 0.037(3) Uani 0.3 1 d D U P D 2
H7Y H 0.4139 0.8582 0.6421 0.044 Uiso 0.3 1 calc R U P D 2
C8Y C 0.560(2) 0.9116(3) 0.6549(4) 0.035(3) Uani 0.3 1 d D U P D 2
H8Y H 0.4409 0.9263 0.6680 0.042 Uiso 0.3 1 calc R U P D 2
C9Y C 0.6758(19) 0.9990(3) 0.6672(3) 0.032(2) Uani 0.3 1 d D U P D 2
H9Y H 0.7071 1.0259 0.6852 0.039 Uiso 0.3 1 calc R U P D 2
C10Y C 0.5056(18) 0.9889(3) 0.6344(3) 0.034(2) Uani 0.3 1 d D U P D 2
C11Y C 0.3224(19) 1.0123(3) 0.6405(4) 0.038(2) Uani 0.3 1 d D U P D 2
H11Y H 0.3103 1.0345 0.6651 0.046 Uiso 0.3 1 calc R U P D 2
C12Y C 0.158(2) 1.0018(4) 0.6089(4) 0.040(2) Uani 0.3 1 d D U P D 2
H12Y H 0.0245 1.0147 0.6135 0.048 Uiso 0.3 1 calc R U P D 2
C13Y C 0.192(2) 0.9722(3) 0.5706(4) 0.041(2) Uani 0.3 1 d D U P D 2
H13Y H 0.0915 0.9680 0.5494 0.049 Uiso 0.3 1 calc R U P D 2
C14Y C 0.3732(19) 0.9492(3) 0.5640(3) 0.039(2) Uani 0.3 1 d D U P D 2
H14Y H 0.3913 0.9284 0.5387 0.047 Uiso 0.3 1 calc R U P D 2
C15Y C 0.5287(19) 0.9577(3) 0.5960(3) 0.035(2) Uani 0.3 1 d D U P D 2
H15Y H 0.6514 0.9422 0.5917 0.042 Uiso 0.3 1 calc R U P D 2
O1G O 1.4090(5) 0.79988(8) 0.75978(8) 0.0467(8) Uani 1 1 d . . . . .
O2G O 1.2752(6) 0.77747(9) 0.79810(9) 0.0521(8) Uani 1 1 d . . . . .
H2G H 1.3670 0.7610 0.7872 0.078 Uiso 1 1 calc R U . . .
C1G C 1.2803(8) 0.80261(12) 0.78458(12) 0.0404(11) Uani 1 1 d . . . . .
C2G C 1.1237(7) 0.83448(11) 0.80174(12) 0.0381(10) Uani 1 1 d . . . . .
C3G C 1.1066(7) 0.85790(11) 0.78122(12) 0.0365(10) Uani 1 1 d . . . . .
C4G C 0.9044(8) 0.85436(12) 0.75943(13) 0.0427(11) Uani 1 1 d . . . . .
H4G H 0.7776 0.8394 0.7600 0.051 Uiso 1 1 calc R U . . .
C5G C 0.8869(8) 0.87260(13) 0.73689(13) 0.0518(12) Uani 1 1 d . . . . .
H5G H 0.7502 0.8696 0.7221 0.062 Uiso 1 1 calc R U . . .
C6G C 1.0749(9) 0.89547(13) 0.73637(14) 0.0535(13) Uani 1 1 d . . . . .
H6G H 1.0650 0.9079 0.7212 0.064 Uiso 1 1 calc R U . . .
C7G C 1.2740(9) 0.89966(12) 0.75826(14) 0.0502(12) Uani 1 1 d . . . . .
H7G H 1.3985 0.9155 0.7583 0.060 Uiso 1 1 calc R U . . .
C8G C 1.2945(7) 0.88099(11) 0.78026(12) 0.0417(11) Uani 1 1 d . . . . .
H8G H 1.4329 0.8837 0.7945 0.050 Uiso 1 1 calc R U . . .
C9G C 1.0074(7) 0.83953(12) 0.83241(12) 0.0445(11) Uani 1 1 d . . . . .
H9G H 1.0182 0.8202 0.8397 0.053 Uiso 1 1 calc R U . . .
C10G C 0.8649(7) 0.87171(14) 0.85594(13) 0.0459(11) Uani 1 1 d . . . . .
C11G C 0.9155(8) 0.91050(13) 0.86375(13) 0.0520(12) Uani 1 1 d . . . . .
H11G H 1.0396 0.9162 0.8529 0.062 Uiso 1 1 calc R U . . .
C12G C 0.7825(9) 0.94063(15) 0.88756(14) 0.0632(14) Uani 1 1 d . . . . .
H12G H 0.8190 0.9664 0.8927 0.076 Uiso 1 1 calc R U . . .
C13G C 0.5983(9) 0.93269(17) 0.90348(15) 0.0703(16) Uani 1 1 d . . . . .
H13G H 0.5094 0.9529 0.9192 0.084 Uiso 1 1 calc R U . . .
C14G C 0.5448(8) 0.89500(17) 0.89628(14) 0.0640(15) Uani 1 1 d . . . . .
H14G H 0.4172 0.8897 0.9067 0.077 Uiso 1 1 calc R U . . .
C15G C 0.6788(8) 0.86419(16) 0.87341(14) 0.0598(14) Uani 1 1 d . . . . .
H15G H 0.6451 0.8389 0.8698 0.072 Uiso 1 1 calc R U . . .
O1H O -0.2749(5) 0.75135(8) 0.72818(9) 0.0475(8) Uani 1 1 d . . . . .
H1H H -0.3720 0.7670 0.7384 0.071 Uiso 1 1 calc R U . . .
C1H C -0.2888(7) 0.72425(11) 0.73923(12) 0.0366(10) Uani 1 1 d . . . . .
O2H O -0.4287(5) 0.72494(8) 0.76210(8) 0.0420(7) Uani 1 1 d . . . . .
C2H C -0.1299(7) 0.69317(11) 0.72188(11) 0.0341(10) Uani 1 1 d . . . . .
C3H C -0.1169(7) 0.66659(11) 0.73903(11) 0.0337(10) Uani 1 1 d . . . . .
C4H C -0.3050(7) 0.64152(11) 0.73575(12) 0.0399(10) Uani 1 1 d . . . . .
H4H H -0.4424 0.6407 0.7223 0.048 Uiso 1 1 calc R U . . .
C5H C -0.2848(8) 0.61763(12) 0.75289(14) 0.0508(13) Uani 1 1 d . . . . .
H5H H -0.4089 0.6004 0.7503 0.061 Uiso 1 1 calc R U . . .
C6H C -0.0862(9) 0.61910(13) 0.77342(14) 0.0516(13) Uani 1 1 d . . . . .
H6H H -0.0759 0.6031 0.7848 0.062 Uiso 1 1 calc R U . . .
C7H C 0.0996(8) 0.64424(12) 0.77733(13) 0.0461(11) Uani 1 1 d . . . . .
H7H H 0.2348 0.6454 0.7915 0.055 Uiso 1 1 calc R U . . .
C8H C 0.0843(7) 0.66791(11) 0.76004(12) 0.0385(10) Uani 1 1 d . . . . .
H8H H 0.2101 0.6848 0.7626 0.046 Uiso 1 1 calc R U . . .
C9H C -0.0046(7) 0.69112(11) 0.69299(11) 0.0367(10) Uani 1 1 d . . . . .
H9H H -0.0174 0.7114 0.6871 0.044 Uiso 1 1 calc R U . . .
C10H C 0.1494(7) 0.66111(12) 0.66965(11) 0.0361(10) Uani 1 1 d . . . . .
C11H C 0.3270(7) 0.67168(13) 0.65345(12) 0.0440(11) Uani 1 1 d . . . . .
H11H H 0.3458 0.6975 0.6581 0.053 Uiso 1 1 calc R U . . .
C12H C 0.4751(8) 0.64497(15) 0.63085(13) 0.0554(13) Uani 1 1 d . . . . .
H12H H 0.5950 0.6531 0.6210 0.066 Uiso 1 1 calc R U . . .
C13H C 0.4476(9) 0.60604(15) 0.62256(14) 0.0595(14) Uani 1 1 d . . . . .
H13H H 0.5484 0.5879 0.6073 0.071 Uiso 1 1 calc R U . . .
C14H C 0.2665(9) 0.59461(14) 0.63747(14) 0.0582(14) Uani 1 1 d . . . . .
H14H H 0.2442 0.5684 0.6316 0.070 Uiso 1 1 calc R U . . .
C15H C 0.1202(7) 0.62144(12) 0.66075(12) 0.0444(11) Uani 1 1 d . . . . .
H15H H 0.0009 0.6133 0.6707 0.053 Uiso 1 1 calc R U . . .
O1I O -0.1535(5) 0.53704(7) 0.77507(8) 0.0407(7) Uani 1 1 d . . . . .
O2I O -0.0257(5) 0.47695(7) 0.74858(9) 0.0457(8) Uani 1 1 d . . . . .
H2I H -0.1388 0.4715 0.7330 0.069 Uiso 1 1 calc R U . . .
C1I C -0.0128(7) 0.51501(12) 0.77581(12) 0.0369(10) Uani 1 1 d . . . . .
C2I C 0.1776(7) 0.52868(11) 0.80682(11) 0.0332(10) Uani 1 1 d . . . . .
C3I C 0.2159(7) 0.57266(11) 0.83330(11) 0.0332(10) Uani 1 1 d . . . . .
C4I C 0.4172(7) 0.59223(11) 0.83215(12) 0.0366(10) Uani 1 1 d . . . . .
H4I H 0.5274 0.5779 0.8156 0.044 Uiso 1 1 calc R U . . .
C5I C 0.4537(8) 0.63289(12) 0.85553(13) 0.0450(11) Uani 1 1 d . . . . .
H5I H 0.5873 0.6460 0.8542 0.054 Uiso 1 1 calc R U . . .
C6I C 0.2948(8) 0.65442(12) 0.88081(13) 0.0495(12) Uani 1 1 d . . . . .
H6I H 0.3220 0.6818 0.8967 0.059 Uiso 1 1 calc R U . . .
C7I C 0.0953(8) 0.63522(13) 0.88252(13) 0.0504(12) Uani 1 1 d . . . . .
H7I H -0.0121 0.6496 0.8997 0.060 Uiso 1 1 calc R U . . .
C8I C 0.0555(7) 0.59445(11) 0.85854(12) 0.0388(10) Uani 1 1 d . . . . .
H8I H -0.0802 0.5816 0.8594 0.047 Uiso 1 1 calc R U . . .
C9I C 0.3044(7) 0.50196(11) 0.80880(12) 0.0357(10) Uani 1 1 d . . . . .
H9I H 0.2718 0.4759 0.7884 0.043 Uiso 1 1 calc R U . . .
C10I C 0.4880(7) 0.50859(11) 0.83895(12) 0.0372(10) Uani 1 1 d . . . . .
C11I C 0.6540(7) 0.48169(13) 0.82825(14) 0.0449(11) Uani 1 1 d . . . . .
H11I H 0.6456 0.4604 0.8024 0.054 Uiso 1 1 calc R U . . .
C12I C 0.8300(8) 0.48594(14) 0.85502(15) 0.0534(13) Uani 1 1 d . . . . .
H12I H 0.9425 0.4682 0.8470 0.064 Uiso 1 1 calc R U . . .
C13I C 0.8400(8) 0.51655(15) 0.89379(16) 0.0588(13) Uani 1 1 d . . . . .
H13I H 0.9589 0.5194 0.9120 0.071 Uiso 1 1 calc R U . . .
C14I C 0.6737(9) 0.54274(14) 0.90534(14) 0.0554(13) Uani 1 1 d . . . . .
H14I H 0.6788 0.5630 0.9316 0.067 Uiso 1 1 calc R U . . .
C15I C 0.4978(8) 0.53930(12) 0.87825(13) 0.0450(11) Uani 1 1 d . . . . .
H15I H 0.3871 0.5574 0.8863 0.054 Uiso 1 1 calc R U . . .
O1J O 0.3093(5) 0.73791(8) 0.96284(8) 0.0425(7) Uani 1 1 d . . . . .
O2J O 0.4974(5) 0.77175(9) 1.02296(8) 0.0474(8) Uani 1 1 d . . . . .
H2J H 0.3876 0.7623 1.0287 0.071 Uiso 1 1 calc R U . . .
C1J C 0.4716(7) 0.76069(12) 0.98508(12) 0.0371(10) Uani 1 1 d . . . . .
C2J C 0.6481(7) 0.77799(11) 0.97106(11) 0.0343(10) Uani 1 1 d . . . . .
C3J C 0.6431(7) 0.76094(11) 0.92747(12) 0.0325(10) Uani 1 1 d . . . . .
C4J C 0.8249(7) 0.74003(11) 0.90796(12) 0.0378(10) Uani 1 1 d . . . . .
H4J H 0.9487 0.7376 0.9223 0.045 Uiso 1 1 calc R U . . .
C5J C 0.8211(8) 0.72269(12) 0.86684(13) 0.0460(12) Uani 1 1 d . . . . .
H5J H 0.9416 0.7084 0.8537 0.055 Uiso 1 1 calc R U . . .
C6J C 0.6400(9) 0.72658(13) 0.84571(13) 0.0500(13) Uani 1 1 d . . . . .
H6J H 0.6389 0.7151 0.8183 0.060 Uiso 1 1 calc R U . . .
C7J C 0.4606(8) 0.74727(13) 0.86476(13) 0.0484(12) Uani 1 1 d . . . . .
H7J H 0.3389 0.7499 0.8502 0.058 Uiso 1 1 calc R U . . .
C8J C 0.4599(7) 0.76419(11) 0.90544(13) 0.0394(10) Uani 1 1 d . . . . .
H8J H 0.3365 0.7778 0.9181 0.047 Uiso 1 1 calc R U . . .
C9J C 0.8027(7) 0.80700(11) 0.99809(12) 0.0360(10) Uani 1 1 d . . . . .
H9J H 0.7957 0.8128 1.0242 0.043 Uiso 1 1 calc R U . . .
C10J C 0.9796(7) 0.83043(11) 0.99135(12) 0.0370(10) Uani 1 1 d . . . . .
C11J C 1.1727(7) 0.84653(11) 1.01834(13) 0.0445(11) Uani 1 1 d . . . . .
H11J H 1.1853 0.8420 1.0396 0.053 Uiso 1 1 calc R U . . .
C12J C 1.3461(8) 0.86918(13) 1.01405(15) 0.0546(13) Uani 1 1 d . . . . .
H12J H 1.4776 0.8788 1.0316 0.066 Uiso 1 1 calc R U . . .
C13J C 1.3217(8) 0.87732(13) 0.98350(15) 0.0584(14) Uani 1 1 d . . . . .
H13J H 1.4362 0.8930 0.9807 0.070 Uiso 1 1 calc R U . . .
C14J C 1.1297(9) 0.86256(13) 0.95703(14) 0.0576(14) Uani 1 1 d . . . . .
H14J H 1.1154 0.8683 0.9365 0.069 Uiso 1 1 calc R U . . .
C15J C 0.9577(7) 0.83921(11) 0.96081(13) 0.0443(11) Uani 1 1 d . . . . .
H15J H 0.8276 0.8294 0.9430 0.053 Uiso 1 1 calc R U . . .
O1K O 1.7660(12) 0.75700(16) 0.28510(16) 0.0455(15) Uani 0.7 1 d D U P E 1
H1K H 1.8646 0.7414 0.2758 0.068 Uiso 0.7 1 calc R U P E 1
O2K O 1.9098(12) 0.77934(18) 0.24711(18) 0.0423(16) Uani 0.7 1 d D U P E 1
C1K C 1.7754(12) 0.78216(18) 0.27140(19) 0.0389(14) Uani 0.7 1 d D U P E 1
C2K C 1.6185(11) 0.81330(17) 0.28717(17) 0.0393(12) Uani 0.7 1 d D U P E 1
C3K C 1.5978(10) 0.83649(17) 0.26614(17) 0.0369(13) Uani 0.7 1 d D U P E 1
C4K C 1.3943(10) 0.83237(18) 0.24450(18) 0.0394(14) Uani 0.7 1 d D U P E 1
H4K H 1.2707 0.8166 0.2448 0.047 Uiso 0.7 1 calc R U P E 1
C5K C 1.3698(12) 0.85106(19) 0.2225(2) 0.0458(16) Uani 0.7 1 d D U P E 1
H5K H 1.2305 0.8482 0.2085 0.055 Uiso 0.7 1 calc R U P E 1
C6K C 1.5527(12) 0.87388(19) 0.2215(2) 0.0467(16) Uani 0.7 1 d D U P E 1
H6K H 1.5395 0.8859 0.2061 0.056 Uiso 0.7 1 calc R U P E 1
C7K C 1.7543(12) 0.8789(2) 0.2433(2) 0.0453(16) Uani 0.7 1 d D U P E 1
H7K H 1.8756 0.8952 0.2432 0.054 Uiso 0.7 1 calc R U P E 1
C8K C 1.7823(11) 0.86018(18) 0.26559(18) 0.0416(15) Uani 0.7 1 d D U P E 1
H8K H 1.9214 0.8634 0.2798 0.050 Uiso 0.7 1 calc R U P E 1
C9K C 1.4938(10) 0.81733(19) 0.31692(18) 0.0437(14) Uani 0.7 1 d D U P E 1
H9K H 1.5051 0.7979 0.3241 0.052 Uiso 0.7 1 calc R U P E 1
C10K C 1.3451(10) 0.8478(2) 0.3391(2) 0.0505(14) Uani 0.7 1 d D U P E 1
C11K C 1.1615(11) 0.8388(2) 0.3562(2) 0.0589(15) Uani 0.7 1 d D U P E 1
H11K H 1.1366 0.8135 0.3527 0.071 Uiso 0.7 1 calc R U P E 1
C12K C 1.0191(12) 0.8676(3) 0.3780(2) 0.0707(17) Uani 0.7 1 d D U P E 1
H12K H 0.8959 0.8610 0.3884 0.085 Uiso 0.7 1 calc R U P E 1
C13K C 1.0542(13) 0.9059(3) 0.3849(2) 0.0750(18) Uani 0.7 1 d D U P E 1
H13K H 0.9552 0.9248 0.3994 0.090 Uiso 0.7 1 calc R U P E 1
C14K C 1.2416(12) 0.9157(2) 0.3695(2) 0.0697(17) Uani 0.7 1 d D U P E 1
H14K H 1.2716 0.9416 0.3747 0.084 Uiso 0.7 1 calc R U P E 1
C15K C 1.3814(12) 0.8869(2) 0.3466(2) 0.0607(16) Uani 0.7 1 d D U P E 1
H15K H 1.5028 0.8936 0.3360 0.073 Uiso 0.7 1 calc R U P E 1
O1K' O 1.772(3) 0.7698(4) 0.2998(4) 0.045(3) Uani 0.3 1 d D U P F 2
H1K' H 1.9003 0.7623 0.2996 0.067 Uiso 0.3 1 calc R U P F 2
O2K' O 1.904(3) 0.7893(4) 0.2591(4) 0.038(3) Uani 0.3 1 d D U P F 2
C1K' C 1.770(2) 0.7930(4) 0.2839(4) 0.037(2) Uani 0.3 1 d D U P F 2
C2K' C 1.618(2) 0.8249(3) 0.2999(3) 0.036(2) Uani 0.3 1 d D U P F 2
C3K' C 1.6051(19) 0.8475(4) 0.2782(4) 0.035(2) Uani 0.3 1 d D U P F 2
C4K' C 1.4049(19) 0.8446(4) 0.2564(4) 0.038(2) Uani 0.3 1 d D U P F 2
H4K' H 1.2746 0.8306 0.2574 0.045 Uiso 0.3 1 calc R U P F 2
C5K' C 1.396(2) 0.8623(4) 0.2332(4) 0.040(3) Uani 0.3 1 d D U P F 2
H5K' H 1.2620 0.8592 0.2177 0.048 Uiso 0.3 1 calc R U P F 2
C6K' C 1.586(2) 0.8844(5) 0.2333(5) 0.041(3) Uani 0.3 1 d D U P F 2
H6K' H 1.5785 0.8973 0.2186 0.049 Uiso 0.3 1 calc R U P F 2
C7K' C 1.785(2) 0.8877(5) 0.2548(5) 0.039(3) Uani 0.3 1 d D U P F 2
H7K' H 1.9135 0.9020 0.2538 0.047 Uiso 0.3 1 calc R U P F 2
C8K' C 1.7979(19) 0.8698(4) 0.2780(4) 0.038(2) Uani 0.3 1 d D U P F 2
H8K' H 1.9328 0.8728 0.2932 0.046 Uiso 0.3 1 calc R U P F 2
C9K' C 1.508(2) 0.8328(3) 0.3323(4) 0.035(2) Uani 0.3 1 d D U P F 2
H9K' H 1.5208 0.8149 0.3414 0.042 Uiso 0.3 1 calc R U P F 2
C10' C 1.3739(19) 0.8657(3) 0.3545(4) 0.034(2) Uani 0.3 1 d D U P F 2
C11' C 1.1844(19) 0.8598(3) 0.3725(4) 0.038(2) Uani 0.3 1 d D U P F 2
H11' H 1.1462 0.8349 0.3695 0.045 Uiso 0.3 1 calc R U P F 2
C12' C 1.056(2) 0.8909(4) 0.3944(4) 0.039(2) Uani 0.3 1 d D U P F 2
H12' H 0.9233 0.8862 0.4041 0.047 Uiso 0.3 1 calc R U P F 2
C13' C 1.119(2) 0.9290(3) 0.4023(4) 0.040(2) Uani 0.3 1 d D U P F 2
H13' H 1.0362 0.9500 0.4185 0.048 Uiso 0.3 1 calc R U P F 2
C14' C 1.310(2) 0.9355(3) 0.3855(4) 0.037(2) Uani 0.3 1 d D U P F 2
H14' H 1.3547 0.9609 0.3904 0.044 Uiso 0.3 1 calc R U P F 2
C15' C 1.433(2) 0.9042(3) 0.3617(4) 0.035(2) Uani 0.3 1 d D U P F 2
H15' H 1.5571 0.9086 0.3501 0.042 Uiso 0.3 1 calc R U P F 2
O1L O 1.6348(5) 0.95210(8) 0.21058(9) 0.0524(8) Uani 1 1 d . . . . .
O2L O 1.5132(5) 1.01240(8) 0.23267(11) 0.0617(9) Uani 1 1 d . . . . .
H2L H 1.6279 1.0188 0.2482 0.093 Uiso 1 1 calc R U . . .
C1L C 1.4983(8) 0.97393(12) 0.20794(14) 0.0469(12) Uani 1 1 d . . . . .
C2L C 1.3078(7) 0.95860(11) 0.17631(13) 0.0429(11) Uani 1 1 d . . . . .
C3L C 1.2697(7) 0.91423(11) 0.15270(12) 0.0381(10) Uani 1 1 d . . . . .
C4L C 1.0678(7) 0.89628(11) 0.15629(13) 0.0434(11) Uani 1 1 d . . . . .
H4L H 0.9554 0.9117 0.1712 0.052 Uiso 1 1 calc R U . . .
C5L C 1.0356(8) 0.85497(12) 0.13742(14) 0.0503(12) Uani 1 1 d . . . . .
H5L H 0.9012 0.8428 0.1398 0.060 Uiso 1 1 calc R U . . .
C6L C 1.2013(9) 0.83213(12) 0.11536(13) 0.0517(13) Uani 1 1 d . . . . .
H6L H 1.1801 0.8046 0.1032 0.062 Uiso 1 1 calc R U . . .
C7L C 1.3987(8) 0.85002(12) 0.11126(12) 0.0483(12) Uani 1 1 d . . . . .
H7L H 1.5089 0.8345 0.0957 0.058 Uiso 1 1 calc R U . . .
C8L C 1.4335(7) 0.89083(11) 0.13014(12) 0.0431(11) Uani 1 1 d . . . . .
H8L H 1.5685 0.9027 0.1277 0.052 Uiso 1 1 calc R U . . .
C9L C 1.1821(8) 0.98428(12) 0.17207(14) 0.0482(12) Uani 1 1 d . . . . .
H9L H 1.2130 1.0107 0.1916 0.058 Uiso 1 1 calc R U . . .
C10L C 1.0043(8) 0.97645(12) 0.14111(15) 0.0461(12) Uani 1 1 d . . . . .
C11L C 1.0072(8) 0.94573(12) 0.10213(15) 0.0478(12) Uani 1 1 d . . . . .
H11L H 1.1210 0.9283 0.0957 0.057 Uiso 1 1 calc R U . . .
C12L C 0.8430(9) 0.94080(13) 0.07284(16) 0.0579(14) Uani 1 1 d . . . . .
H12L H 0.8494 0.9206 0.0468 0.070 Uiso 1 1 calc R U . . .
C13L C 0.6684(9) 0.96612(15) 0.08243(18) 0.0660(15) Uani 1 1 d . . . . .
H13L H 0.5562 0.9627 0.0630 0.079 Uiso 1 1 calc R U . . .
C14L C 0.6634(9) 0.99616(15) 0.1208(2) 0.0683(16) Uani 1 1 d . . . . .
H14L H 0.5453 1.0128 0.1273 0.082 Uiso 1 1 calc R U . . .
C15L C 0.8308(8) 1.00211(13) 0.14987(17) 0.0560(14) Uani 1 1 d . . . . .
H15L H 0.8280 1.0233 0.1755 0.067 Uiso 1 1 calc R U . . .
O1S O 0.1216(18) 0.4934(3) -0.0269(4) 0.055(3) Uani 0.25 1 d D U P G -1
C1S C 0.3129(19) 0.4957(3) -0.0113(3) 0.049(3) Uani 0.25 1 d D U P G -1
C2S C 0.360(3) 0.4907(6) 0.0242(5) 0.058(4) Uani 0.25 1 d D U P G -1
H2SA H 0.2196 0.4869 0.0339 0.088 Uiso 0.25 1 d R U P G -1
H2SB H 0.4476 0.5143 0.0445 0.088 Uiso 0.25 1 d R U P G -1
H2SC H 0.4472 0.4682 0.0170 0.088 Uiso 0.25 1 d R U P G -1
C3S C 0.521(2) 0.5039(8) -0.0265(7) 0.059(5) Uani 0.25 1 d D U P G -1
H3S1 H 0.4752 0.5083 -0.0480 0.089 Uiso 0.25 1 d R U P G -1
H3S2 H 0.6115 0.4817 -0.0360 0.089 Uiso 0.25 1 d R U P G -1
H3S3 H 0.6088 0.5272 -0.0059 0.089 Uiso 0.25 1 d R U P G -1
O1S' O 0.132(4) 0.4948(8) -0.0016(8) 0.174(9) Uani 0.25 1 d D U P H -2
C1S' C 0.333(4) 0.4960(7) -0.0032(7) 0.169(9) Uani 0.25 1 d D U P H -2
C2S' C 0.498(5) 0.4923(16) 0.0257(12) 0.171(10) Uani 0.25 1 d D U P H -2
H2SD H 0.4725 0.4668 0.0237 0.257 Uiso 0.25 1 d R U P H -2
H2SE H 0.4769 0.5128 0.0522 0.257 Uiso 0.25 1 d R U P H -2
H2SF H 0.6522 0.4957 0.0198 0.257 Uiso 0.25 1 d R U P H -2
C3S' C 0.447(6) 0.5012(14) -0.0346(10) 0.169(9) Uani 0.25 1 d D U P H -2
H3S4 H 0.3517 0.5152 -0.0433 0.253 Uiso 0.25 1 d R U P H -2
H3S5 H 0.4647 0.4754 -0.0566 0.253 Uiso 0.25 1 d R U P H -2
H3S6 H 0.5942 0.5157 -0.0242 0.253 Uiso 0.25 1 d R U P H -2
O1T O 0.0184(19) 0.5284(4) 0.5310(4) 0.160(5) Uani 0.5 1 d D U P I -1
C1T C -0.1490(19) 0.5097(3) 0.5068(3) 0.119(4) Uani 0.5 1 d D U P I -1
C2T C -0.152(3) 0.4759(6) 0.4651(4) 0.153(6) Uani 0.5 1 d D U P I -1
H2TA H -0.3057 0.4701 0.4530 0.230 Uiso 0.5 1 d R U P I -1
H2TB H -0.1022 0.4531 0.4658 0.230 Uiso 0.5 1 d R U P I -1
H2TC H -0.0524 0.4826 0.4500 0.230 Uiso 0.5 1 d R U P I -1
C3T C -0.3739(18) 0.5232(3) 0.5161(3) 0.117(4) Uani 0.5 1 d D U P I -1
H3T1 H -0.3748 0.5395 0.5444 0.175 Uiso 0.5 1 d R U P I -1
H3T2 H -0.4847 0.5007 0.5067 0.175 Uiso 0.5 1 d R U P I -1
H3T3 H -0.4117 0.5383 0.5036 0.175 Uiso 0.5 1 d R U P I -1
O1U O 0.992(2) 0.9698(3) -0.0011(4) 0.155(4) Uani 0.5 1 d D U P J -1
C1U C 0.848(2) 0.9939(3) 0.0043(4) 0.135(4) Uani 0.5 1 d D U P J -1
C2U C 0.888(3) 1.0358(3) 0.0128(6) 0.150(5) Uani 0.5 1 d D U P J -1
H2UA H 0.7516 1.0491 0.0217 0.225 Uiso 0.5 1 calc R U P J -1
H2UB H 0.9255 1.0358 -0.0110 0.225 Uiso 0.5 1 calc R U P J -1
H2UC H 1.0121 1.0494 0.0330 0.225 Uiso 0.5 1 calc R U P J -1
C3U C 0.611(2) 0.9838(3) 0.0064(3) 0.132(5) Uani 0.5 1 d D U P J -1
H3U1 H 0.5146 0.9935 -0.0070 0.198 Uiso 0.5 1 calc R U P J -1
H3U2 H 0.5789 0.9957 0.0337 0.198 Uiso 0.5 1 calc R U P J -1
H3U3 H 0.5826 0.9555 -0.0061 0.198 Uiso 0.5 1 calc R U P J -1
O1V O 0.140(5) 1.0144(8) 0.5085(8) 0.192(7) Uani 0.25 1 d D U P K -1
C1V C 0.324(5) 0.9997(13) 0.4986(11) 0.188(7) Uani 0.25 1 d D U P K -1
C2V C 0.465(6) 0.9991(15) 0.4674(11) 0.190(7) Uani 0.25 1 d D U P K -1
H2VA H 0.5222 1.0257 0.4751 0.285 Uiso 0.25 1 d R U P K -1
H2VB H 0.3712 0.9879 0.4428 0.285 Uiso 0.25 1 d R U P K -1
H2VC H 0.5919 0.9834 0.4641 0.285 Uiso 0.25 1 d R U P K -1
C3V C 0.428(6) 0.9800(12) 0.5180(13) 0.191(7) Uani 0.25 1 d D U P K -1
H3V1 H 0.3722 0.9526 0.5016 0.287 Uiso 0.25 1 d R U P K -1
H3V2 H 0.3851 0.9895 0.5445 0.287 Uiso 0.25 1 d R U P K -1
H3V3 H 0.5920 0.9826 0.5185 0.287 Uiso 0.25 1 d R U P K -1
O1V' O 0.100(5) 0.9889(8) 0.4950(9) 0.201(7) Uani 0.25 1 d D U P L -2
C1V' C 0.309(5) 0.9952(8) 0.4950(10) 0.187(7) Uani 0.25 1 d D U P L -2
C2V' C 0.448(6) 1.0345(9) 0.5169(13) 0.192(7) Uani 0.25 1 d D U P L -2
H2VD H 0.4755 1.0399 0.5437 0.288 Uiso 0.25 1 d R U P L -2
H2VE H 0.3712 1.0557 0.5168 0.288 Uiso 0.25 1 d R U P L -2
H2VF H 0.5916 1.0326 0.5055 0.288 Uiso 0.25 1 d R U P L -2
C3V' C 0.432(5) 0.9656(11) 0.4640(11) 0.190(8) Uani 0.25 1 d D U P L -2
H3V4 H 0.3325 0.9420 0.4474 0.285 Uiso 0.25 1 d R U P L -2
H3V5 H 0.5561 0.9593 0.4764 0.285 Uiso 0.25 1 d R U P L -2
H3V6 H 0.4923 0.9760 0.4482 0.285 Uiso 0.25 1 d R U P L -2

loop_
_atom_site_aniso_label
_atom_site_aniso_U_11
_atom_site_aniso_U_22
_atom_site_aniso_U_33
_atom_site_aniso_U_23
_atom_site_aniso_U_13
_atom_site_aniso_U_12
O1A 0.063(4) 0.041(4) 0.032(2) 0.008(2) 0.000(2) -0.016(3)
O2A 0.053(4) 0.035(4) 0.032(3) 0.009(2) -0.001(2) -0.014(2)
C1A 0.046(3) 0.032(3) 0.035(3) 0.013(3) 0.004(2) -0.003(3)
C2A 0.042(3) 0.034(3) 0.038(2) 0.012(2) 0.004(2) -0.004(2)
C3A 0.041(3) 0.035(3) 0.039(2) 0.017(2) 0.0051(19) -0.008(2)
C4A 0.044(3) 0.034(3) 0.043(3) 0.015(2) 0.005(2) -0.008(2)
C5A 0.054(3) 0.037(3) 0.043(3) 0.017(3) 0.014(2) -0.010(3)
C6A 0.060(3) 0.045(4) 0.040(3) 0.022(3) 0.008(2) -0.018(3)
C7A 0.052(3) 0.046(4) 0.044(3) 0.028(3) -0.002(2) -0.017(3)
C8A 0.042(3) 0.038(3) 0.046(3) 0.026(2) 0.005(2) -0.009(3)
C9A 0.045(3) 0.036(3) 0.043(3) 0.008(2) 0.007(2) -0.006(2)
C10A 0.049(3) 0.036(3) 0.055(3) 0.008(2) 0.009(2) -0.008(2)
C11A 0.062(4) 0.050(3) 0.059(3) 0.014(3) 0.013(3) -0.020(3)
C12A 0.074(4) 0.061(4) 0.069(4) 0.016(3) 0.020(3) -0.023(3)
C13A 0.065(4) 0.059(4) 0.082(4) 0.010(3) 0.020(3) -0.027(3)
C14A 0.057(4) 0.047(3) 0.088(4) 0.009(3) 0.005(3) -0.016(3)
C15A 0.049(3) 0.036(3) 0.075(3) 0.007(3) 0.002(3) -0.008(3)
O1X 0.053(7) 0.053(9) 0.029(4) 0.019(5) 0.016(4) -0.013(6)
O2X 0.047(7) 0.050(9) 0.033(6) 0.021(6) 0.012(5) -0.012(5)
C1X 0.044(5) 0.046(5) 0.030(4) 0.022(4) 0.006(4) -0.002(4)
C2X 0.039(4) 0.044(4) 0.029(3) 0.022(3) 0.005(3) -0.002(3)
C3X 0.040(4) 0.043(4) 0.030(3) 0.023(3) 0.003(3) -0.005(3)
C4X 0.042(4) 0.042(5) 0.032(4) 0.021(4) 0.005(3) -0.005(4)
C5X 0.046(5) 0.042(5) 0.032(4) 0.022(4) 0.007(3) -0.008(4)
C6X 0.050(5) 0.043(5) 0.032(4) 0.027(4) 0.003(3) -0.016(4)
C7X 0.046(5) 0.044(5) 0.034(4) 0.032(4) -0.003(4) -0.014(4)
C8X 0.041(4) 0.044(5) 0.036(4) 0.028(4) 0.000(3) -0.008(4)
C9X 0.040(4) 0.043(4) 0.031(4) 0.018(3) 0.005(3) 0.000(3)
C10X 0.039(4) 0.046(4) 0.033(4) 0.016(3) 0.010(3) -0.002(3)
C11X 0.041(4) 0.046(4) 0.035(4) 0.018(3) 0.010(3) 0.000(4)
C12X 0.045(4) 0.049(5) 0.039(4) 0.020(3) 0.010(3) -0.001(4)
C13X 0.045(4) 0.050(5) 0.043(4) 0.020(4) 0.007(4) -0.003(4)
C14X 0.042(4) 0.051(5) 0.040(4) 0.017(4) 0.006(3) -0.006(4)
C15X 0.040(4) 0.050(4) 0.037(4) 0.018(3) 0.006(3) -0.003(4)
O1B 0.057(2) 0.063(2) 0.063(2) 0.0498(19) 0.0049(17) 0.0037(16)
O2B 0.066(3) 0.071(2) 0.084(3) 0.067(2) 0.0126(18) 0.0132(17)
C1B 0.045(3) 0.053(3) 0.058(3) 0.046(3) -0.008(2) -0.002(2)
C2B 0.040(3) 0.054(3) 0.050(3) 0.042(2) -0.011(2) -0.010(2)
C3B 0.043(3) 0.047(3) 0.038(3) 0.031(2) -0.004(2) -0.006(2)
C4B 0.051(3) 0.042(3) 0.044(3) 0.029(2) 0.000(2) -0.002(2)
C5B 0.057(3) 0.039(3) 0.062(3) 0.032(2) 0.018(3) 0.002(2)
C6B 0.083(4) 0.046(3) 0.053(3) 0.037(3) 0.022(3) 0.016(3)
C7B 0.060(3) 0.053(3) 0.042(3) 0.029(2) -0.003(2) 0.010(2)
C8B 0.050(3) 0.047(3) 0.044(3) 0.033(2) -0.004(2) -0.005(2)
C9B 0.042(3) 0.063(3) 0.058(3) 0.048(3) -0.004(2) -0.008(2)
C10B 0.037(3) 0.066(3) 0.049(3) 0.046(3) -0.004(2) -0.001(2)
C11B 0.041(3) 0.070(3) 0.056(3) 0.050(3) 0.002(2) 0.001(2)
C12B 0.058(3) 0.069(3) 0.056(3) 0.045(3) 0.001(3) 0.006(3)
C13B 0.056(4) 0.086(4) 0.066(4) 0.051(3) 0.016(3) 0.020(3)
C14B 0.045(3) 0.105(5) 0.077(4) 0.063(4) 0.012(3) 0.003(3)
C15B 0.045(3) 0.087(4) 0.067(4) 0.060(3) 0.002(3) -0.008(3)
O1C 0.067(2) 0.052(2) 0.0361(19) 0.0230(16) 0.0034(15) -0.0180(16)
O2C 0.054(2) 0.0435(17) 0.0370(18) 0.0191(15) 0.0003(15) -0.0172(15)
C1C 0.048(3) 0.041(3) 0.038(3) 0.022(2) 0.005(2) -0.006(2)
C2C 0.037(3) 0.032(2) 0.040(3) 0.018(2) 0.002(2) -0.0034(19)
C3C 0.035(3) 0.037(2) 0.048(3) 0.026(2) 0.005(2) -0.007(2)
C4C 0.043(3) 0.042(3) 0.047(3) 0.026(2) 0.006(2) -0.001(2)
C5C 0.057(3) 0.046(3) 0.051(3) 0.028(2) 0.017(3) -0.002(2)
C6C 0.072(4) 0.047(3) 0.038(3) 0.021(2) 0.005(3) -0.022(3)
C7C 0.051(3) 0.065(3) 0.050(3) 0.041(3) -0.006(2) -0.016(3)
C8C 0.036(3) 0.046(3) 0.051(3) 0.035(2) 0.005(2) -0.005(2)
C9C 0.046(3) 0.041(2) 0.039(3) 0.021(2) 0.006(2) -0.001(2)
C10C 0.039(3) 0.034(2) 0.052(3) 0.014(2) 0.004(2) -0.006(2)
C11C 0.053(3) 0.048(3) 0.060(3) 0.030(3) 0.001(2) -0.014(2)
C12C 0.066(4) 0.058(3) 0.071(4) 0.032(3) 0.009(3) -0.021(3)
C13C 0.062(4) 0.059(3) 0.069(4) 0.023(3) 0.009(3) -0.021(3)
C14C 0.038(3) 0.064(3) 0.075(4) 0.024(3) -0.006(3) -0.018(2)
C15C 0.053(3) 0.049(3) 0.060(3) 0.018(3) -0.002(3) -0.009(2)
O1D 0.053(2) 0.0342(16) 0.0492(19) 0.0225(15) -0.0124(15) 0.0025(15)
O2D 0.065(2) 0.0320(16) 0.051(2) 0.0178(15) -0.0145(16) 0.0025(15)
C1D 0.050(3) 0.030(2) 0.042(3) 0.020(2) -0.003(2) -0.001(2)
C2D 0.040(3) 0.035(2) 0.037(3) 0.017(2) 0.004(2) 0.002(2)
C3D 0.039(3) 0.035(2) 0.033(2) 0.018(2) -0.0069(19) 0.002(2)
C4D 0.041(3) 0.044(3) 0.033(3) 0.015(2) -0.004(2) 0.004(2)
C5D 0.058(3) 0.042(3) 0.040(3) 0.011(2) -0.007(2) 0.013(2)
C6D 0.074(4) 0.035(3) 0.051(3) 0.018(2) -0.022(3) -0.003(3)
C7D 0.058(3) 0.045(3) 0.046(3) 0.024(2) -0.011(2) -0.012(2)
C8D 0.046(3) 0.042(3) 0.039(3) 0.020(2) -0.005(2) -0.003(2)
C9D 0.038(3) 0.041(3) 0.056(3) 0.029(2) 0.001(2) 0.003(2)
C10D 0.040(3) 0.047(3) 0.066(3) 0.040(3) 0.003(2) 0.007(2)
C11D 0.049(3) 0.055(3) 0.080(4) 0.041(3) 0.003(3) 0.006(3)
C12D 0.040(3) 0.071(4) 0.100(5) 0.057(4) -0.001(3) 0.019(3)
C13D 0.062(4) 0.065(4) 0.080(4) 0.042(3) -0.018(3) -0.002(3)
C14D 0.057(4) 0.067(3) 0.068(4) 0.041(3) -0.016(3) 0.003(3)
C15D 0.043(3) 0.053(3) 0.060(3) 0.034(3) -0.008(2) 0.003(2)
O1E 0.065(2) 0.076(2) 0.0254(18) 0.0163(17) 0.0054(15) -0.0039(18)
O2E 0.065(2) 0.0519(19) 0.0274(17) 0.0103(15) 0.0045(15) 0.0013(17)
C1E 0.051(3) 0.048(3) 0.025(3) 0.008(2) 0.007(2) 0.016(2)
C2E 0.047(3) 0.047(3) 0.033(3) 0.016(2) 0.007(2) 0.016(2)
C3E 0.049(3) 0.034(2) 0.029(2) 0.0128(19) 0.002(2) 0.006(2)
C4E 0.050(3) 0.043(3) 0.038(3) 0.024(2) 0.001(2) 0.003(2)
C5E 0.063(3) 0.055(3) 0.040(3) 0.030(2) -0.007(2) -0.011(3)
C6E 0.080(4) 0.042(3) 0.028(3) 0.013(2) 0.002(3) -0.015(3)
C7E 0.061(3) 0.040(3) 0.041(3) 0.017(2) 0.019(2) 0.006(2)
C8E 0.051(3) 0.042(3) 0.031(3) 0.012(2) 0.006(2) 0.008(2)
C9E 0.049(3) 0.054(3) 0.028(3) 0.009(2) 0.001(2) 0.010(2)
C10E 0.039(3) 0.050(3) 0.030(3) 0.005(2) 0.004(2) 0.009(2)
C11E 0.045(3) 0.062(3) 0.039(3) 0.012(2) -0.005(2) 0.010(3)
C12E 0.049(4) 0.067(4) 0.061(4) 0.013(3) -0.002(3) -0.003(3)
C13E 0.052(4) 0.061(3) 0.059(4) 0.014(3) 0.008(3) -0.008(3)
C14E 0.062(4) 0.051(3) 0.045(3) 0.013(2) 0.007(3) -0.003(3)
C15E 0.044(3) 0.047(3) 0.032(3) 0.006(2) -0.001(2) 0.006(2)
O1F 0.059(3) 0.025(2) 0.052(4) 0.023(2) -0.006(3) 0.003(2)
O2F 0.060(3) 0.027(2) 0.056(4) 0.027(2) -0.005(3) 0.004(2)
C1F 0.043(3) 0.030(2) 0.046(3) 0.023(2) 0.002(2) 0.001(2)
C2F 0.043(2) 0.033(2) 0.048(3) 0.0252(18) 0.003(2) 0.0007(18)
C3F 0.042(2) 0.0330(19) 0.041(3) 0.0233(18) 0.002(2) 0.0006(17)
C4F 0.042(3) 0.040(2) 0.039(3) 0.023(2) 0.005(2) 0.001(2)
C5F 0.049(3) 0.041(2) 0.043(3) 0.015(2) 0.007(2) 0.006(2)
C6F 0.056(3) 0.036(2) 0.043(3) 0.019(2) 0.005(2) -0.003(2)
C7F 0.052(3) 0.039(2) 0.041(3) 0.019(2) 0.007(2) -0.007(2)
C8F 0.042(3) 0.036(2) 0.041(3) 0.020(2) 0.005(2) -0.0012(19)
C9F 0.048(3) 0.038(2) 0.052(3) 0.030(2) 0.002(2) 0.002(2)
C10F 0.053(3) 0.046(2) 0.061(2) 0.038(2) 0.001(2) 0.0018(19)
C11F 0.060(3) 0.058(3) 0.069(3) 0.045(2) 0.003(2) 0.006(2)
C12F 0.066(3) 0.071(3) 0.078(3) 0.047(2) -0.002(2) 0.010(2)
C13F 0.069(3) 0.077(3) 0.081(3) 0.040(2) -0.013(3) 0.006(2)
C14F 0.072(3) 0.067(3) 0.076(3) 0.035(2) -0.014(2) 0.004(2)
C15F 0.064(3) 0.056(3) 0.066(3) 0.034(2) -0.011(2) 0.003(2)
O1Y 0.035(6) 0.028(5) 0.039(6) 0.016(4) -0.009(4) -0.007(4)
O2Y 0.052(6) 0.023(4) 0.043(6) 0.014(4) -0.009(5) -0.011(4)
C1Y 0.035(4) 0.026(3) 0.033(4) 0.015(3) 0.001(3) -0.004(3)
C2Y 0.033(3) 0.027(3) 0.033(3) 0.014(2) 0.000(2) -0.003(2)
C3Y 0.033(3) 0.028(3) 0.030(3) 0.016(2) 0.003(3) -0.002(2)
C4Y 0.034(4) 0.033(3) 0.033(4) 0.014(3) 0.006(3) -0.001(3)
C5Y 0.035(4) 0.034(3) 0.033(4) 0.012(3) 0.008(3) 0.000(3)
C6Y 0.039(4) 0.034(3) 0.035(4) 0.013(3) 0.007(3) -0.002(3)
C7Y 0.038(4) 0.034(3) 0.035(4) 0.015(3) 0.011(3) -0.008(3)
C8Y 0.035(4) 0.033(3) 0.032(4) 0.012(3) 0.009(3) -0.004(3)
C9Y 0.034(3) 0.028(3) 0.034(3) 0.016(3) 0.000(3) -0.003(3)
C10Y 0.032(3) 0.030(3) 0.035(3) 0.014(2) 0.000(2) 0.000(2)
C11Y 0.034(3) 0.034(3) 0.038(3) 0.012(3) -0.002(3) 0.003(3)
C12Y 0.036(3) 0.035(3) 0.039(3) 0.010(3) -0.003(3) 0.008(3)
C13Y 0.037(3) 0.037(3) 0.040(3) 0.013(3) -0.001(3) 0.003(3)
C14Y 0.036(3) 0.037(3) 0.037(3) 0.013(3) 0.002(3) 0.000(3)
C15Y 0.032(3) 0.032(3) 0.036(3) 0.014(3) 0.001(3) -0.001(3)
O1G 0.063(2) 0.0424(17) 0.0480(19) 0.0295(15) 0.0243(16) 0.0189(15)
O2G 0.071(2) 0.0491(19) 0.056(2) 0.0377(18) 0.0266(16) 0.0224(16)
C1G 0.051(3) 0.036(2) 0.038(3) 0.022(2) 0.005(2) 0.006(2)
C2G 0.043(3) 0.032(2) 0.042(3) 0.021(2) 0.004(2) 0.000(2)
C3G 0.036(3) 0.033(2) 0.040(3) 0.017(2) 0.010(2) 0.0084(19)
C4G 0.048(3) 0.037(2) 0.051(3) 0.026(2) 0.009(2) 0.009(2)
C5G 0.060(3) 0.047(3) 0.050(3) 0.025(2) -0.001(2) 0.013(2)
C6G 0.078(4) 0.039(3) 0.055(3) 0.030(2) 0.024(3) 0.022(3)
C7G 0.061(3) 0.031(2) 0.066(3) 0.028(2) 0.027(3) 0.011(2)
C8G 0.042(3) 0.032(2) 0.051(3) 0.020(2) 0.014(2) 0.008(2)
C9G 0.043(3) 0.050(3) 0.048(3) 0.030(2) 0.008(2) 0.001(2)
C10G 0.037(3) 0.063(3) 0.043(3) 0.028(2) 0.013(2) 0.011(2)
C11G 0.052(3) 0.052(3) 0.057(3) 0.029(3) 0.020(2) 0.014(2)
C12G 0.066(4) 0.063(3) 0.066(4) 0.033(3) 0.029(3) 0.025(3)
C13G 0.077(4) 0.076(4) 0.067(4) 0.038(3) 0.032(3) 0.033(3)
C14G 0.045(3) 0.092(4) 0.059(4) 0.038(3) 0.025(3) 0.015(3)
C15G 0.048(3) 0.079(4) 0.060(3) 0.040(3) 0.010(3) 0.004(3)
O1H 0.064(2) 0.0412(18) 0.054(2) 0.0337(17) 0.0206(16) 0.0191(15)
C1H 0.045(3) 0.034(2) 0.037(3) 0.022(2) 0.003(2) 0.004(2)
O2H 0.057(2) 0.0390(16) 0.0423(18) 0.0276(14) 0.0168(15) 0.0115(14)
C2H 0.042(3) 0.029(2) 0.033(2) 0.0171(19) 0.0040(19) 0.0006(19)
C3H 0.044(3) 0.028(2) 0.031(2) 0.0158(19) 0.0082(19) 0.0074(19)
C4H 0.044(3) 0.031(2) 0.045(3) 0.018(2) 0.006(2) 0.004(2)
C5H 0.058(3) 0.035(2) 0.071(4) 0.033(3) 0.022(3) 0.004(2)
C6H 0.065(4) 0.045(3) 0.068(4) 0.043(3) 0.021(3) 0.018(3)
C7H 0.058(3) 0.047(3) 0.048(3) 0.032(2) 0.008(2) 0.019(2)
C8H 0.044(3) 0.036(2) 0.040(3) 0.023(2) 0.004(2) 0.002(2)
C9H 0.046(3) 0.026(2) 0.037(3) 0.0163(19) 0.000(2) -0.0014(19)
C10H 0.042(3) 0.039(2) 0.029(2) 0.019(2) 0.0002(19) 0.006(2)
C11H 0.051(3) 0.045(3) 0.035(3) 0.019(2) 0.004(2) -0.001(2)
C12H 0.048(3) 0.066(3) 0.046(3) 0.023(3) 0.012(2) 0.003(3)
C13H 0.065(4) 0.062(3) 0.049(3) 0.024(3) 0.019(3) 0.022(3)
C14H 0.075(4) 0.044(3) 0.058(3) 0.025(3) 0.020(3) 0.017(3)
C15H 0.052(3) 0.037(2) 0.044(3) 0.019(2) 0.011(2) 0.005(2)
O1I 0.053(2) 0.0266(15) 0.0404(18) 0.0163(13) -0.0078(14) -0.0009(14)
O2I 0.056(2) 0.0281(15) 0.0451(19) 0.0140(14) -0.0133(14) -0.0004(14)
C1I 0.045(3) 0.031(2) 0.041(3) 0.022(2) 0.003(2) 0.003(2)
C2I 0.038(3) 0.032(2) 0.032(2) 0.0182(19) 0.0031(19) 0.0009(19)
C3I 0.045(3) 0.028(2) 0.029(2) 0.0158(19) -0.0015(19) 0.0030(19)
C4I 0.041(3) 0.034(2) 0.038(3) 0.022(2) -0.0004(19) -0.0014(19)
C5I 0.057(3) 0.030(2) 0.046(3) 0.020(2) -0.009(2) -0.007(2)
C6I 0.069(4) 0.024(2) 0.042(3) 0.008(2) -0.016(2) -0.001(2)
C7I 0.063(3) 0.040(3) 0.040(3) 0.012(2) 0.001(2) 0.013(2)
C8I 0.044(3) 0.038(2) 0.037(3) 0.021(2) 0.001(2) 0.003(2)
C9I 0.046(3) 0.029(2) 0.035(2) 0.0185(19) 0.004(2) 0.0003(19)
C10I 0.043(3) 0.034(2) 0.046(3) 0.029(2) 0.001(2) -0.002(2)
C11I 0.050(3) 0.046(3) 0.050(3) 0.032(2) 0.006(2) 0.004(2)
C12I 0.048(3) 0.065(3) 0.068(4) 0.047(3) 0.010(3) 0.016(3)
C13I 0.053(3) 0.067(3) 0.069(4) 0.046(3) -0.012(3) -0.002(3)
C14I 0.067(4) 0.053(3) 0.049(3) 0.028(3) -0.010(3) 0.002(3)
C15I 0.055(3) 0.042(3) 0.041(3) 0.023(2) -0.002(2) 0.007(2)
O1J 0.053(2) 0.0383(16) 0.0330(17) 0.0173(14) 0.0001(14) -0.0129(15)
O2J 0.059(2) 0.0471(18) 0.0339(18) 0.0204(15) 0.0047(14) -0.0169(15)
C1J 0.046(3) 0.033(2) 0.033(3) 0.017(2) 0.004(2) 0.001(2)
C2J 0.043(3) 0.029(2) 0.034(2) 0.0177(19) 0.0066(19) 0.0037(19)
C3J 0.039(3) 0.026(2) 0.037(2) 0.0196(19) 0.002(2) -0.0044(18)
C4J 0.042(3) 0.033(2) 0.039(3) 0.019(2) 0.002(2) -0.004(2)
C5J 0.058(3) 0.039(3) 0.037(3) 0.015(2) 0.014(2) -0.003(2)
C6J 0.067(4) 0.051(3) 0.033(3) 0.023(2) 0.006(3) -0.012(3)
C7J 0.054(3) 0.062(3) 0.041(3) 0.036(3) -0.009(2) -0.009(2)
C8J 0.043(3) 0.037(2) 0.046(3) 0.027(2) 0.004(2) -0.002(2)
C9J 0.048(3) 0.032(2) 0.031(2) 0.0181(19) 0.0011(19) -0.002(2)
C10J 0.046(3) 0.026(2) 0.038(3) 0.0143(19) 0.007(2) 0.0004(19)
C11J 0.051(3) 0.033(2) 0.047(3) 0.018(2) 0.002(2) 0.001(2)
C12J 0.044(3) 0.044(3) 0.074(4) 0.030(3) -0.001(2) -0.009(2)
C13J 0.058(3) 0.047(3) 0.070(4) 0.030(3) 0.010(3) -0.013(2)
C14J 0.077(4) 0.047(3) 0.052(3) 0.029(3) 0.005(3) -0.016(3)
C15J 0.052(3) 0.035(2) 0.047(3) 0.022(2) 0.001(2) -0.007(2)
O1K 0.062(3) 0.054(3) 0.037(3) 0.034(3) 0.011(3) 0.008(3)
O2K 0.061(3) 0.045(3) 0.033(3) 0.028(3) 0.011(2) 0.007(3)
C1K 0.046(3) 0.044(3) 0.035(3) 0.026(2) 0.004(2) 0.003(2)
C2K 0.043(2) 0.047(2) 0.034(2) 0.0257(18) 0.0019(18) 0.0005(19)
C3K 0.043(2) 0.040(2) 0.037(2) 0.0252(19) 0.0027(19) 0.0035(19)
C4K 0.043(3) 0.040(3) 0.039(3) 0.023(2) 0.000(2) 0.002(2)
C5K 0.053(3) 0.042(3) 0.045(3) 0.024(2) -0.006(2) 0.006(2)
C6K 0.061(3) 0.039(3) 0.048(3) 0.028(2) 0.000(2) 0.006(2)
C7K 0.054(3) 0.037(3) 0.049(3) 0.024(2) 0.005(2) -0.003(2)
C8K 0.044(3) 0.039(3) 0.042(3) 0.021(2) 0.002(2) 0.000(2)
C9K 0.048(3) 0.054(2) 0.035(2) 0.027(2) 0.004(2) 0.003(2)
C10K 0.051(3) 0.063(2) 0.043(2) 0.030(2) 0.0079(19) 0.010(2)
C11K 0.054(3) 0.072(3) 0.049(3) 0.028(2) 0.010(2) 0.006(2)
C12K 0.058(3) 0.084(3) 0.058(3) 0.025(2) 0.018(2) 0.010(2)
C13K 0.068(3) 0.084(3) 0.069(3) 0.032(2) 0.016(2) 0.023(3)
C14K 0.072(3) 0.076(3) 0.065(3) 0.035(2) 0.014(2) 0.023(2)
C15K 0.064(3) 0.067(3) 0.057(3) 0.033(2) 0.014(2) 0.018(2)
O1K' 0.060(6) 0.043(5) 0.044(6) 0.032(5) -0.002(5) 0.010(5)
O2K' 0.047(6) 0.034(6) 0.043(6) 0.026(5) 0.007(4) 0.016(4)
C1K' 0.044(4) 0.037(4) 0.038(4) 0.025(3) 0.002(3) 0.006(3)
C2K' 0.040(3) 0.034(3) 0.040(3) 0.023(2) 0.003(2) 0.004(2)
C3K' 0.041(3) 0.034(3) 0.038(3) 0.023(2) 0.001(2) 0.003(2)
C4K' 0.041(4) 0.035(4) 0.041(4) 0.022(3) 0.000(3) 0.002(3)
C5K' 0.045(4) 0.037(4) 0.042(4) 0.023(3) -0.004(3) 0.003(3)
C6K' 0.049(4) 0.036(4) 0.043(4) 0.025(3) 0.000(3) 0.001(3)
C7K' 0.046(4) 0.036(4) 0.042(4) 0.025(3) 0.000(3) -0.001(3)
C8K' 0.042(4) 0.038(4) 0.039(4) 0.023(3) 0.001(3) 0.000(3)
C9K' 0.038(3) 0.034(3) 0.039(3) 0.024(3) 0.001(3) 0.004(3)
C10' 0.035(3) 0.035(3) 0.039(3) 0.025(2) 0.003(2) 0.004(2)
C11' 0.039(3) 0.038(3) 0.043(3) 0.025(3) 0.006(3) 0.004(3)
C12' 0.041(3) 0.039(3) 0.044(3) 0.026(3) 0.009(3) 0.003(3)
C13' 0.039(3) 0.040(3) 0.043(3) 0.022(3) 0.003(3) 0.006(3)
C14' 0.038(4) 0.037(3) 0.041(3) 0.023(3) 0.000(3) 0.005(3)
C15' 0.035(3) 0.035(3) 0.040(3) 0.023(3) 0.001(3) 0.004(3)
O1L 0.060(2) 0.0263(16) 0.068(2) 0.0219(16) 0.0060(17) -0.0004(15)
O2L 0.066(3) 0.0216(16) 0.078(3) 0.0110(16) -0.0014(18) -0.0031(15)
C1L 0.051(3) 0.024(2) 0.058(3) 0.015(2) 0.011(2) -0.007(2)
C2L 0.049(3) 0.026(2) 0.054(3) 0.019(2) 0.015(2) -0.003(2)
C3L 0.044(3) 0.029(2) 0.046(3) 0.021(2) 0.010(2) 0.000(2)
C4L 0.048(3) 0.029(2) 0.052(3) 0.018(2) 0.008(2) 0.000(2)
C5L 0.058(3) 0.037(3) 0.058(3) 0.028(2) -0.002(2) -0.009(2)
C6L 0.077(4) 0.022(2) 0.050(3) 0.016(2) -0.012(3) 0.001(2)
C7L 0.063(3) 0.032(2) 0.036(3) 0.007(2) 0.001(2) 0.014(2)
C8L 0.048(3) 0.031(2) 0.046(3) 0.015(2) 0.008(2) 0.002(2)
C9L 0.045(3) 0.023(2) 0.072(4) 0.020(2) 0.017(3) 0.001(2)
C10L 0.042(3) 0.027(2) 0.075(4) 0.029(2) 0.016(3) -0.001(2)
C11L 0.044(3) 0.033(2) 0.073(4) 0.030(3) 0.015(3) 0.005(2)
C12L 0.060(4) 0.038(3) 0.080(4) 0.034(3) 0.000(3) -0.006(3)
C13L 0.058(4) 0.048(3) 0.096(5) 0.041(3) -0.008(3) -0.003(3)
C14L 0.051(4) 0.051(3) 0.117(5) 0.052(4) 0.005(3) 0.008(3)
C15L 0.050(3) 0.035(3) 0.087(4) 0.032(3) 0.023(3) 0.007(2)
O1S 0.065(8) 0.037(6) 0.057(7) 0.021(6) -0.007(6) -0.012(6)
C1S 0.062(8) 0.029(6) 0.060(7) 0.026(6) 0.005(6) -0.002(7)
C2S 0.065(11) 0.053(9) 0.055(8) 0.027(7) 0.000(8) -0.005(9)
C3S 0.070(9) 0.039(8) 0.062(9) 0.020(7) 0.010(8) -0.010(9)
O1S' 0.168(10) 0.164(11) 0.185(11) 0.083(8) 0.014(6) 0.008(7)
C1S' 0.168(10) 0.165(10) 0.172(10) 0.083(6) 0.015(4) 0.016(4)
C2S' 0.175(11) 0.169(12) 0.169(11) 0.084(7) 0.015(6) 0.017(7)
C3S' 0.170(12) 0.166(11) 0.169(11) 0.082(7) 0.013(6) 0.017(7)
O1T 0.184(11) 0.137(8) 0.129(8) 0.055(6) -0.062(7) -0.042(8)
C1T 0.174(11) 0.116(7) 0.101(7) 0.091(6) -0.052(7) -0.037(7)
C2T 0.182(14) 0.141(10) 0.119(8) 0.063(7) -0.065(9) -0.042(10)
C3T 0.181(11) 0.113(8) 0.107(8) 0.102(6) -0.056(7) -0.023(7)
O1U 0.258(13) 0.106(7) 0.110(8) 0.051(6) 0.050(8) 0.082(7)
C1U 0.248(14) 0.098(6) 0.068(6) 0.037(6) 0.061(8) 0.078(7)
C2U 0.254(15) 0.096(7) 0.098(9) 0.037(7) 0.058(10) 0.086(8)
C3U 0.251(14) 0.109(7) 0.035(5) 0.026(6) 0.065(8) 0.074(8)
O1V 0.191(9) 0.180(9) 0.203(9) 0.095(7) 0.016(6) 0.014(6)
C1V 0.189(9) 0.178(8) 0.198(8) 0.095(6) 0.016(5) 0.014(6)
C2V 0.193(9) 0.179(9) 0.199(9) 0.095(7) 0.015(6) 0.012(7)
C3V 0.194(10) 0.183(10) 0.198(9) 0.096(7) 0.013(7) 0.013(7)
O1V' 0.190(9) 0.181(10) 0.209(9) 0.081(8) 0.015(7) 0.013(7)
C1V' 0.189(9) 0.178(8) 0.197(8) 0.096(6) 0.016(6) 0.014(6)
C2V' 0.192(10) 0.180(9) 0.200(9) 0.093(7) 0.013(7) 0.013(6)
C3V' 0.192(9) 0.179(9) 0.199(9) 0.095(7) 0.014(7) 0.017(7)

loop_
_atom_type_symbol
_atom_type_description
_atom_type_scat_dispersion_real
_atom_type_scat_dispersion_imag
_atom_type_scat_source
C C 0.0033 0.0016 'International Tables Vol C Tables 4.2.6.8 and 6.1.1.4'
H H 0.0000 0.0000 'International Tables Vol C Tables 4.2.6.8 and 6.1.1.4'
O O 0.0106 0.0060 'International Tables Vol C Tables 4.2.6.8 and 6.1.1.4'

loop_
_geom_angle_atom_site_label_1
_geom_angle_atom_site_label_2
_geom_angle_atom_site_label_3
_geom_angle
O2A C1A O1A 121.1(6)
O2A C1A C2A 122.5(5)
O1A C1A C2A 116.3(5)
C9A C2A C1A 118.8(5)
C9A C2A C3A 126.2(5)
C1A C2A C3A 114.9(4)
C4A C3A C8A 118.5(5)
C4A C3A C2A 119.4(5)
C8A C3A C2A 122.0(5)
C5A C4A C3A 121.2(5)
C6A C5A C4A 119.4(5)
C5A C6A C7A 120.7(5)
C6A C7A C8A 120.4(5)
C7A C8A C3A 119.9(5)
C2A C9A C10A 128.6(5)
C15A C10A C11A 118.0(6)
C15A C10A C9A 119.9(7)
C11A C10A C9A 122.1(5)
C12A C11A C10A 121.0(6)
C11A C12A C13A 119.3(8)
C14A C13A C12A 120.1(7)
C13A C14A C15A 120.7(7)
C14A C15A C10A 120.9(8)
O2X C1X O1X 120.5(8)
O2X C1X C2X 122.4(7)
O1X C1X C2X 117.1(7)
C9X C2X C1X 119.6(6)
C9X C2X C3X 125.7(7)
C1X C2X C3X 114.6(7)
C4X C3X C8X 118.8(6)
C4X C3X C2X 119.4(7)
C8X C3X C2X 121.8(7)
C5X C4X C3X 121.3(7)
C6X C5X C4X 119.0(7)
C5X C6X C7X 121.0(7)
C6X C7X C8X 120.4(7)
C7X C8X C3X 119.5(7)
C2X C9X C10X 128.1(8)
C15X C10X C11X 117.9(7)
C15X C10X C9X 120.0(8)
C11X C10X C9X 122.1(7)
C12X C11X C10X 121.2(8)
C11X C12X C13X 119.2(9)
C14X C13X C12X 120.0(8)
C13X C14X C15X 120.8(8)
C14X C15X C10X 120.8(9)
O1B C1B O2B 121.5(4)
O1B C1B C2B 122.8(4)
O2B C1B C2B 115.7(4)
C9B C2B C1B 119.9(4)
C9B C2B C3B 125.1(4)
C1B C2B C3B 114.9(4)
C8B C3B C4B 119.0(4)
C8B C3B C2B 119.6(3)
C4B C3B C2B 121.2(4)
C5B C4B C3B 120.0(4)
C6B C5B C4B 120.6(4)
C5B C6B C7B 119.6(4)
C8B C7B C6B 120.0(4)
C3B C8B C7B 120.9(4)
C2B C9B C10B 129.7(4)
C15B C10B C11B 116.9(5)
C15B C10B C9B 120.1(4)
C11B C10B C9B 122.8(4)
C12B C11B C10B 121.4(4)
C11B C12B C13B 119.8(5)
C14B C13B C12B 119.2(5)
C15B C14B C13B 120.9(5)
C14B C15B C10B 121.7(5)
O2C C1C O1C 123.4(4)
O2C C1C C2C 120.5(4)
O1C C1C C2C 116.0(4)
C9C C2C C3C 126.0(4)
C9C C2C C1C 119.3(4)
C3C C2C C1C 114.7(3)
C4C C3C C8C 118.6(4)
C4C C3C C2C 119.0(4)
C8C C3C C2C 122.2(4)
C3C C4C C5C 120.7(4)
C6C C5C C4C 120.5(5)
C5C C6C C7C 119.2(5)
C8C C7C C6C 120.8(4)
C7C C8C C3C 120.3(4)
C2C C9C C10C 127.9(4)
C11C C10C C15C 119.0(4)
C11C C10C C9C 122.0(4)
C15C C10C C9C 118.8(4)
C10C C11C C12C 120.8(5)
C13C C12C C11C 119.9(5)
C14C C13C C12C 120.4(5)
C13C C14C C15C 120.9(5)
C10C C15C C14C 118.9(5)
O1D C1D O2D 122.7(4)
O1D C1D C2D 121.9(4)
O2D C1D C2D 115.3(4)
C9D C2D C1D 120.3(4)
C9D C2D C3D 125.7(4)
C1D C2D C3D 113.9(4)
C4D C3D C8D 118.6(4)
C4D C3D C2D 122.4(4)
C8D C3D C2D 118.9(4)
C5D C4D C3D 120.6(4)
C6D C5D C4D 120.5(4)
C5D C6D C7D 119.4(4)
C6D C7D C8D 120.4(4)
C7D C8D C3D 120.5(4)
C2D C9D C10D 128.4(4)
C11D C10D C15D 118.2(4)
C11D C10D C9D 119.7(4)
C15D C10D C9D 122.1(4)
C10D C11D C12D 119.5(5)
C13D C12D C11D 120.5(5)
C14D C13D C12D 120.5(5)
C13D C14D C15D 119.7(5)
C14D C15D C10D 121.6(5)
O2E C1E O1E 123.1(4)
O2E C1E C2E 121.4(4)
O1E C1E C2E 115.5(4)
C9E C2E C1E 118.9(4)
C9E C2E C3E 126.2(4)
C1E C2E C3E 114.9(4)
C8E C3E C4E 119.3(4)
C8E C3E C2E 118.9(4)
C4E C3E C2E 121.7(4)
C5E C4E C3E 120.0(4)
C4E C5E C6E 121.4(4)
C5E C6E C7E 118.3(4)
C8E C7E C6E 121.2(4)
C7E C8E C3E 119.8(4)
C2E C9E C10E 128.8(4)
C11E C10E C15E 118.9(4)
C11E C10E C9E 118.6(4)
C15E C10E C9E 122.4(4)
C12E C11E C10E 120.3(5)
C11E C12E C13E 121.1(5)
C12E C13E C14E 119.1(5)
C15E C14E C13E 120.4(5)
C14E C15E C10E 120.1(4)
O1F C1F O2F 120.7(6)
O1F C1F C2F 123.1(5)
O2F C1F C2F 116.3(5)
C9F C2F C1F 119.3(5)
C9F C2F C3F 125.7(5)
C1F C2F C3F 114.8(5)
C4F C3F C8F 119.1(4)
C4F C3F C2F 122.5(4)
C8F C3F C2F 118.4(4)
C3F C4F C5F 119.9(5)
C6F C5F C4F 120.4(5)
C7F C6F C5F 119.7(5)
C6F C7F C8F 120.7(5)
C7F C8F C3F 120.2(5)
C2F C9F C10F 129.0(5)
C11F C10F C15F 118.5(6)
C11F C10F C9F 119.2(6)
C15F C10F C9F 122.2(5)
C12F C11F C10F 119.4(7)
C13F C12F C11F 121.2(7)
C14F C13F C12F 119.9(7)
C13F C14F C15F 119.2(8)
C14F C15F C10F 121.7(6)
O1Y C1Y O2Y 120.6(8)
O1Y C1Y C2Y 122.9(7)
O2Y C1Y C2Y 116.4(7)
C9Y C2Y C1Y 120.2(6)
C9Y C2Y C3Y 125.9(7)
C1Y C2Y C3Y 113.8(6)
C4Y C3Y C8Y 120.0(6)
C4Y C3Y C2Y 121.1(6)
C8Y C3Y C2Y 118.8(6)
C3Y C4Y C5Y 119.7(7)
C6Y C5Y C4Y 119.7(7)
C7Y C6Y C5Y 120.1(7)
C6Y C7Y C8Y 120.6(7)
C7Y C8Y C3Y 119.1(7)
C2Y C9Y C10Y 128.5(7)
C11Y C10Y C15Y 118.7(8)
C11Y C10Y C9Y 119.6(8)
C15Y C10Y C9Y 121.5(7)
C12Y C11Y C10Y 119.0(8)
C13Y C12Y C11Y 120.8(8)
C14Y C13Y C12Y 120.4(9)
C13Y C14Y C15Y 118.6(9)
C14Y C15Y C10Y 121.9(7)
O1G C1G O2G 121.8(4)
O1G C1G C2G 122.3(4)
O2G C1G C2G 115.9(4)
C9G C2G C1G 120.4(4)
C9G C2G C3G 125.6(4)
C1G C2G C3G 114.1(3)
C4G C3G C8G 118.3(4)
C4G C3G C2G 119.2(4)
C8G C3G C2G 122.2(4)
C5G C4G C3G 121.4(4)
C4G C5G C6G 119.5(5)
C7G C6G C5G 119.5(4)
C6G C7G C8G 121.4(4)
C7G C8G C3G 119.9(4)
C2G C9G C10G 128.2(4)
C11G C10G C15G 118.2(4)
C11G C10G C9G 122.2(4)
C15G C10G C9G 119.5(4)
C12G C11G C10G 120.7(4)
C13G C12G C11G 120.5(5)
C14G C13G C12G 120.0(5)
C13G C14G C15G 121.1(5)
C14G C15G C10G 119.5(5)
O2H C1H O1H 121.8(4)
O2H C1H C2H 122.7(4)
O1H C1H C2H 115.5(3)
C9H C2H C1H 119.3(4)
C9H C2H C3H 124.8(4)
C1H C2H C3H 115.8(3)
C8H C3H C4H 119.3(4)
C8H C3H C2H 119.2(3)
C4H C3H C2H 121.5(4)
C3H C4H C5H 119.2(4)
C6H C5H C4H 121.0(4)
C5H C6H C7H 120.2(4)
C6H C7H C8H 119.8(4)
C3H C8H C7H 120.5(4)
C2H C9H C10H 128.4(4)
C11H C10H C15H 117.7(4)
C11H C10H C9H 118.6(4)
C15H C10H C9H 123.6(4)
C12H C11H C10H 121.6(4)
C11H C12H C13H 120.5(4)
C12H C13H C14H 118.7(4)
C15H C14H C13H 121.0(4)
C14H C15H C10H 120.4(4)
O1I C1I O2I 121.6(4)
O1I C1I C2I 122.9(4)
O2I C1I C2I 115.5(4)
C9I C2I C1I 119.2(4)
C9I C2I C3I 125.5(4)
C1I C2I C3I 115.3(3)
C8I C3I C4I 119.1(4)
C8I C3I C2I 122.1(4)
C4I C3I C2I 118.8(4)
C5I C4I C3I 119.8(4)
C6I C5I C4I 120.9(4)
C5I C6I C7I 119.8(4)
C6I C7I C8I 119.7(4)
C7I C8I C3I 120.7(4)
C2I C9I C10I 128.3(4)
C11I C10I C15I 118.5(4)
C11I C10I C9I 118.1(4)
C15I C10I C9I 123.3(4)
C12I C11I C10I 121.3(4)
C11I C12I C13I 120.0(5)
C14I C13I C12I 119.7(5)
C13I C14I C15I 120.8(5)
C14I C15I C10I 119.7(4)
O1J C1J O2J 122.4(4)
O1J C1J C2J 122.1(4)
O2J C1J C2J 115.5(4)
C9J C2J C1J 118.8(4)
C9J C2J C3J 125.2(4)
C1J C2J C3J 116.0(3)
C8J C3J C4J 119.2(4)
C8J C3J C2J 122.2(4)
C4J C3J C2J 118.6(4)
C3J C4J C5J 119.8(4)
C6J C5J C4J 120.2(4)
C5J C6J C7J 120.4(4)
C6J C7J C8J 120.3(4)
C7J C8J C3J 120.2(4)
C2J C9J C10J 128.1(4)
C11J C10J C15J 118.7(4)
C11J C10J C9J 117.9(4)
C15J C10J C9J 123.3(4)
C12J C11J C10J 121.1(4)
C13J C12J C11J 119.1(5)
C14J C13J C12J 120.7(4)
C13J C14J C15J 120.3(5)
C14J C15J C10J 119.9(4)
O2K C1K O1K 121.6(5)
O2K C1K C2K 122.4(5)
O1K C1K C2K 116.0(5)
C9K C2K C1K 119.3(5)
C9K C2K C3K 125.1(5)
C1K C2K C3K 115.4(4)
C4K C3K C8K 118.9(5)
C4K C3K C2K 119.0(4)
C8K C3K C2K 122.0(5)
C5K C4K C3K 121.6(5)
C6K C5K C4K 119.4(5)
C7K C6K C5K 119.9(5)
C6K C7K C8K 121.5(5)
C7K C8K C3K 118.7(5)
C2K C9K C10K 128.5(5)
C15K C10K C11K 117.8(6)
C15K C10K C9K 123.2(5)
C11K C10K C9K 118.8(6)
C12K C11K C10K 120.0(7)
C11K C12K C13K 121.8(6)
C12K C13K C14K 118.8(7)
C15K C14K C13K 120.0(7)
C14K C15K C10K 121.6(6)
O2K' C1K' O1K' 120.9(8)
O2K' C1K' C2K' 122.6(7)
O1K' C1K' C2K' 116.3(7)
C9K' C2K' C1K' 120.8(6)
C9K' C2K' C3K' 125.2(7)
C1K' C2K' C3K' 114.0(6)
C4K' C3K' C8K' 119.6(6)
C4K' C3K' C2K' 119.9(6)
C8K' C3K' C2K' 120.4(6)
C3K' C4K' C5K' 120.9(6)
C6K' C5K' C4K' 119.3(7)
C7K' C6K' C5K' 120.5(7)
C6K' C7K' C8K' 121.0(7)
C7K' C8K' C3K' 118.7(7)
C2K' C9K' C10' 127.9(7)
C15' C10' C11' 117.9(7)
C15' C10' C9K' 123.0(7)
C11' C10' C9K' 118.9(8)
C12' C11' C10' 119.9(8)
C11' C12' C13' 121.5(8)
C12' C13' C14' 119.1(8)
C15' C14' C13' 119.8(8)
C14' C15' C10' 121.6(7)
O1L C1L O2L 122.5(4)
O1L C1L C2L 122.1(4)
O2L C1L C2L 115.3(4)
C9L C2L C1L 119.3(4)
C9L C2L C3L 126.2(4)
C1L C2L C3L 114.5(4)
C8L C3L C4L 119.4(4)
C8L C3L C2L 122.4(4)
C4L C3L C2L 118.0(4)
C3L C4L C5L 119.5(4)
C6L C5L C4L 120.4(4)
C5L C6L C7L 120.0(4)
C6L C7L C8L 120.2(4)
C7L C8L C3L 120.6(4)
C2L C9L C10L 128.9(4)
C11L C10L C15L 118.1(5)
C11L C10L C9L 122.6(4)
C15L C10L C9L 119.1(4)
C12L C11L C10L 121.0(5)
C11L C12L C13L 119.9(5)
C14L C13L C12L 119.4(5)
C13L C14L C15L 121.0(5)
C14L C15L C10L 120.5(5)
O1S C1S C3S 121.4(6)
O1S C1S C2S 124.9(7)
C3S C1S C2S 113.6(6)
O1S' C1S' C2S' 123.2(8)
O1S' C1S' C3S' 122.6(8)
C2S' C1S' C3S' 114.2(7)
O1T C1T C3T 119.5(8)
O1T C1T C2T 128.5(9)
C3T C1T C2T 111.6(8)
O1U C1U C3U 119.8(8)
O1U C1U C2U 128.4(9)
C3U C1U C2U 111.6(8)
O1V C1V C3V 120.3(9)
O1V C1V C2V 127.9(10)
C3V C1V C2V 111.8(8)
O1V' C1V' C3V' 119.6(10)
O1V' C1V' C2V' 127.0(11)
C3V' C1V' C2V' 111.2(9)

loop_
_geom_bond_atom_site_label_1
_geom_bond_atom_site_label_2
_geom_bond_distance
O1A C1A 1.326(6)
O2A C1A 1.228(6)
C1A C2A 1.469(7)
C2A C9A 1.339(6)
C2A C3A 1.482(6)
C3A C4A 1.390(6)
C3A C8A 1.401(7)
C4A C5A 1.380(6)
C5A C6A 1.372(7)
C6A C7A 1.375(6)
C7A C8A 1.381(6)
C9A C10A 1.455(8)
C10A C15A 1.390(7)
C10A C11A 1.400(9)
C11A C12A 1.389(7)
C12A C13A 1.396(9)
C13A C14A 1.362(11)
C14A C15A 1.384(9)
O1X C1X 1.326(6)
O2X C1X 1.231(7)
C1X C2X 1.468(8)
C2X C9X 1.339(7)
C2X C3X 1.484(7)
C3X C4X 1.390(7)
C3X C8X 1.400(7)
C4X C5X 1.380(7)
C5X C6X 1.372(8)
C6X C7X 1.375(7)
C7X C8X 1.381(7)
C9X C10X 1.457(8)
C10X C15X 1.391(8)
C10X C11X 1.401(9)
C11X C12X 1.388(8)
C12X C13X 1.396(10)
C13X C14X 1.361(12)
C14X C15X 1.384(10)
O1B C1B 1.236(5)
O2B C1B 1.315(4)
C1B C2B 1.466(6)
C2B C9B 1.337(6)
C2B C3B 1.501(5)
C3B C8B 1.372(6)
C3B C4B 1.395(5)
C4B C5B 1.381(6)
C5B C6B 1.371(6)
C6B C7B 1.382(6)
C7B C8B 1.380(5)
C9B C10B 1.446(6)
C10B C15B 1.397(6)
C10B C11B 1.406(6)
C11B C12B 1.375(6)
C12B C13B 1.402(6)
C13B C14B 1.370(6)
C14B C15B 1.366(7)
O1C C1C 1.304(5)
O2C C1C 1.224(5)
C1C C2C 1.494(5)
C2C C9C 1.332(5)
C2C C3C 1.481(5)
C3C C4C 1.378(5)
C3C C8C 1.397(6)
C4C C5C 1.380(6)
C5C C6C 1.372(6)
C6C C7C 1.382(6)
C7C C8C 1.369(6)
C9C C10C 1.481(5)
C10C C11C 1.387(6)
C10C C15C 1.398(6)
C11C C12C 1.389(6)
C12C C13C 1.377(7)
C13C C14C 1.355(7)
C14C C15C 1.410(6)
O1D C1D 1.216(5)
O2D C1D 1.320(4)
C1D C2D 1.481(6)
C2D C9D 1.335(5)
C2D C3D 1.490(5)
C3D C4D 1.384(5)
C3D C8D 1.391(5)
C4D C5D 1.381(5)
C5D C6D 1.375(6)
C6D C7D 1.379(6)
C7D C8D 1.380(5)
C9D C10D 1.466(6)
C10D C11D 1.391(6)
C10D C15D 1.398(6)
C11D C12D 1.414(7)
C12D C13D 1.371(7)
C13D C14D 1.365(6)
C14D C15D 1.387(6)
O1E C1E 1.308(5)
O2E C1E 1.236(5)
C1E C2E 1.480(6)
C2E C9E 1.338(6)
C2E C3E 1.496(5)
C3E C8E 1.385(5)
C3E C4E 1.394(6)
C4E C5E 1.375(6)
C5E C6E 1.382(6)
C6E C7E 1.385(6)
C7E C8E 1.384(5)
C9E C10E 1.462(6)
C10E C11E 1.392(6)
C10E C15E 1.393(6)
C11E C12E 1.372(7)
C12E C13E 1.374(7)
C13E C14E 1.387(6)
C14E C15E 1.383(6)
O1F C1F 1.229(6)
O2F C1F 1.329(5)
C1F C2F 1.456(7)
C2F C9F 1.330(7)
C2F C3F 1.499(6)
C3F C4F 1.385(6)
C3F C8F 1.388(6)
C4F C5F 1.388(6)
C5F C6F 1.378(7)
C6F C7F 1.367(7)
C7F C8F 1.379(6)
C9F C10F 1.451(8)
C10F C11F 1.398(7)
C10F C15F 1.402(8)
C11F C12F 1.394(9)
C12F C13F 1.392(10)
C13F C14F 1.378(9)
C14F C15F 1.391(8)
O1Y C1Y 1.231(7)
O2Y C1Y 1.327(6)
C1Y C2Y 1.456(8)
C2Y C9Y 1.328(8)
C2Y C3Y 1.499(6)
C3Y C4Y 1.385(7)
C3Y C8Y 1.388(7)
C4Y C5Y 1.386(7)
C5Y C6Y 1.378(8)
C6Y C7Y 1.368(7)
C7Y C8Y 1.383(7)
C9Y C10Y 1.453(9)
C10Y C11Y 1.398(8)
C10Y C15Y 1.404(9)
C11Y C12Y 1.396(10)
C12Y C13Y 1.394(11)
C13Y C14Y 1.378(9)
C14Y C15Y 1.392(9)
O1G C1G 1.222(5)
O2G C1G 1.320(5)
C1G C2G 1.479(5)
C2G C9G 1.339(5)
C2G C3G 1.483(5)
C3G C4G 1.383(6)
C3G C8G 1.400(5)
C4G C5G 1.378(6)
C5G C6G 1.389(6)
C6G C7G 1.364(6)
C7G C8G 1.375(6)
C9G C10G 1.468(6)
C10G C11G 1.396(6)
C10G C15G 1.407(6)
C11G C12G 1.391(6)
C12G C13G 1.368(7)
C13G C14G 1.366(7)
C14G C15G 1.400(6)
O1H C1H 1.322(4)
C1H O2H 1.233(4)
C1H C2H 1.469(5)
C2H C9H 1.346(5)
C2H C3H 1.486(5)
C3H C8H 1.386(5)
C3H C4H 1.392(5)
C4H C5H 1.393(6)
C5H C6H 1.362(6)
C6H C7H 1.376(6)
C7H C8H 1.388(5)
C9H C10H 1.465(5)
C10H C11H 1.389(5)
C10H C15H 1.404(5)
C11H C12H 1.369(6)
C12H C13H 1.383(6)
C13H C14H 1.390(6)
C14H C15H 1.372(6)
O1I C1I 1.229(4)
O2I C1I 1.323(4)
C1I C2I 1.468(6)
C2I C9I 1.339(5)
C2I C3I 1.495(5)
C3I C8I 1.385(5)
C3I C4I 1.387(5)
C4I C5I 1.378(5)
C5I C6I 1.377(6)
C6I C7I 1.379(6)
C7I C8I 1.385(5)
C9I C10I 1.466(6)
C10I C11I 1.390(6)
C10I C15I 1.395(5)
C11I C12I 1.372(6)
C12I C13I 1.380(6)
C13I C14I 1.374(6)
C14I C15I 1.389(6)
O1J C1J 1.230(5)
O2J C1J 1.313(4)
C1J C2J 1.474(5)
C2J C9J 1.352(5)
C2J C3J 1.483(5)
C3J C8J 1.391(6)
C3J C4J 1.391(5)
C4J C5J 1.394(5)
C5J C6J 1.371(6)
C6J C7J 1.371(6)
C7J C8J 1.382(6)
C9J C10J 1.465(5)
C10J C11J 1.392(6)
C10J C15J 1.392(5)
C11J C12J 1.382(6)
C12J C13J 1.377(6)
C13J C14J 1.375(6)
C14J C15J 1.385(6)
O1K C1K 1.327(5)
O2K C1K 1.228(6)
C1K C2K 1.459(7)
C2K C9K 1.348(7)
C2K C3K 1.494(6)
C3K C4K 1.381(6)
C3K C8K 1.394(6)
C4K C5K 1.377(6)
C5K C6K 1.372(7)
C6K C7K 1.366(7)
C7K C8K 1.391(6)
C9K C10K 1.444(8)
C10K C15K 1.402(8)
C10K C11K 1.410(7)
C11K C12K 1.378(9)
C12K C13K 1.380(10)
C13K C14K 1.401(9)
C14K C15K 1.378(8)
O1K' C1K' 1.326(6)
O2K' C1K' 1.231(7)
C1K' C2K' 1.460(8)
C2K' C9K' 1.346(7)
C2K' C3K' 1.495(7)
C3K' C4K' 1.380(7)
C3K' C8K' 1.393(7)
C4K' C5K' 1.380(7)
C5K' C6K' 1.372(7)
C6K' C7K' 1.365(8)
C7K' C8K' 1.388(7)
C9K' C10' 1.444(8)
C10' C15' 1.402(9)
C10' C11' 1.410(8)
C11' C12' 1.379(10)
C12' C13' 1.382(10)
C13' C14' 1.399(9)
C14' C15' 1.378(8)
O1L C1L 1.233(5)
O2L C1L 1.315(5)
C1L C2L 1.479(6)
C2L C9L 1.340(6)
C2L C3L 1.499(5)
C3L C8L 1.381(5)
C3L C4L 1.392(5)
C4L C5L 1.395(5)
C5L C6L 1.375(6)
C6L C7L 1.378(6)
C7L C8L 1.379(5)
C9L C10L 1.453(6)
C10L C11L 1.393(6)
C10L C15L 1.397(6)
C11L C12L 1.385(6)
C12L C13L 1.392(6)
C13L C14L 1.370(7)
C14L C15L 1.381(7)
O1S C1S 1.226(6)
C1S C3S 1.469(5)
C1S C2S 1.502(5)
O1S' C1S' 1.184(8)
C1S' C2S' 1.513(5)
C1S' C3S' 1.513(5)
O1T C1T 1.239(7)
C1T C3T 1.442(6)
C1T C2T 1.498(7)
O1U C1U 1.238(7)
C1U C3U 1.444(6)
C1U C2U 1.498(7)
O1V C1V 1.234(8)
C1V C3V 1.450(7)
C1V C2V 1.498(7)
O1V' C1V' 1.236(8)
C1V' C3V' 1.452(7)
C1V' C2V' 1.499(7)

loop_
_geom_torsion_atom_site_label_1
_geom_torsion_atom_site_label_2
_geom_torsion_atom_site_label_3
_geom_torsion_atom_site_label_4
_geom_torsion
O2A_a C1A_a C2A_a C9A_a 172.3(9)
O1A C1A C2A C9A -7.8(11)
O2A C1A C2A C3A -10.2(11)
O1A C1A C2A C3A 169.6(7)
C9A C2A C3A C4A 64.8(9)
C1A C2A C3A C4A -112.4(7)
C9A C2A C3A C8A -120.1(8)
C1A C2A C3A C8A 62.7(8)
C8A C3A C4A C5A 0.1(9)
C2A C3A C4A C5A 175.4(6)
C3A C4A C5A C6A -0.5(9)
C4A C5A C6A C7A 0.5(10)
C5A C6A C7A C8A -0.2(10)
C6A C7A C8A C3A -0.2(9)
C4A C3A C8A C7A 0.2(9)
C2A C3A C8A C7A -174.9(6)
C1A C2A C9A C10A -174.1(7)
C3A C2A C9A C10A 8.8(12)
C2A C9A C10A C15A -152.6(7)
C2A C9A C10A C11A 31.1(11)
C15A C10A C11A C12A 0.1(11)
C9A C10A C11A C12A 176.5(7)
C10A C11A C12A C13A 2.5(12)
C11A C12A C13A C14A -2.4(12)
C12A C13A C14A C15A -0.2(12)
C13A C14A C15A C10A 2.9(11)
C11A C10A C15A C14A -2.8(10)
C9A C10A C15A C14A -179.3(6)
O2X C1X C2X C9X 170(2)
O1X C1X C2X C9X -8(3)
O2X C1X C2X C3X -13(3)
O1X C1X C2X C3X 168.8(17)
C9X C2X C3X C4X 66(2)
C1X C2X C3X C4X -111.0(17)
C9X C2X C3X C8X -115.5(18)
C1X C2X C3X C8X 68(2)
C8X C3X C4X C5X -2(2)
C2X C3X C4X C5X 176.9(13)
C3X C4X C5X C6X 1(2)
C4X C5X C6X C7X 0(2)
C5X C6X C7X C8X 1(2)
C6X C7X C8X C3X -2(2)
C4X C3X C8X C7X 2(2)
C2X C3X C8X C7X -176.5(13)
C1X C2X C9X C10X -170.2(17)
C3X C2X C9X C10X 13(3)
C2X C9X C10X C15X -149.7(17)
C2X C9X C10X C11X 32(3)
C15X C10X C11X C12X -1(2)
C9X C10X C11X C12X 178.1(14)
C10X C11X C12X C13X 0(2)
C11X C12X C13X C14X 2(2)
C12X C13X C14X C15X -4(3)
C13X C14X C15X C10X 3(3)
C11X C10X C15X C14X -1(2)
C9X C10X C15X C14X 180.0(15)
O1B C1B C2B C9B 171.3(4)
O2B C1B C2B C9B -7.1(6)
O1B C1B C2B C3B -11.5(6)
O2B C1B C2B C3B 170.0(4)
C9B C2B C3B C8B 65.0(6)
C1B C2B C3B C8B -112.0(5)
C9B C2B C3B C4B -120.8(5)
C1B C2B C3B C4B 62.2(5)
C8B C3B C4B C5B -0.3(6)
C2B C3B C4B C5B -174.5(4)
C3B C4B C5B C6B 0.6(7)
C4B C5B C6B C7B -0.9(7)
C5B C6B C7B C8B 0.9(7)
C4B C3B C8B C7B 0.3(7)
C2B C3B C8B C7B 174.6(4)
C6B C7B C8B C3B -0.6(7)
C1B C2B C9B C10B -172.9(4)
C3B C2B C9B C10B 10.2(8)
C2B C9B C10B C15B -152.0(5)
C2B C9B C10B C11B 32.0(7)
C15B C10B C11B C12B 0.5(7)
C9B C10B C11B C12B 176.6(4)
C10B C11B C12B C13B 0.5(7)
C11B C12B C13B C14B 0.1(7)
C12B C13B C14B C15B -1.6(8)
C13B C14B C15B C10B 2.6(8)
C11B C10B C15B C14B -2.0(7)
C9B C10B C15B C14B -178.3(5)
O2C C1C C2C C9C -171.0(4)
O1C C1C C2C C9C 8.3(6)
O2C C1C C2C C3C 10.3(6)
O1C C1C C2C C3C -170.4(4)
C9C C2C C3C C4C -67.3(6)
C1C C2C C3C C4C 111.3(4)
C9C C2C C3C C8C 117.6(5)
C1C C2C C3C C8C -63.8(5)
C8C C3C C4C C5C 0.8(6)
C2C C3C C4C C5C -174.5(3)
C3C C4C C5C C6C 0.0(6)
C4C C5C C6C C7C -1.1(6)
C5C C6C C7C C8C 1.4(6)
C6C C7C C8C C3C -0.6(6)
C4C C3C C8C C7C -0.5(5)
C2C C3C C8C C7C 174.6(3)
C3C C2C C9C C10C -8.6(7)
C1C C2C C9C C10C 172.8(4)
C2C C9C C10C C11C -34.2(7)
C2C C9C C10C C15C 150.2(5)
C15C C10C C11C C12C -1.7(7)
C9C C10C C11C C12C -177.3(4)
C10C C11C C12C C13C -0.2(7)
C11C C12C C13C C14C 0.6(8)
C12C C13C C14C C15C 0.9(8)
C11C C10C C15C C14C 3.2(7)
C9C C10C C15C C14C 178.9(4)
C13C C14C C15C C10C -2.8(7)
O1D C1D C2D C9D 171.4(4)
O2D C1D C2D C9D -8.3(6)
O1D C1D C2D C3D -10.2(6)
O2D C1D C2D C3D 170.1(4)
C9D C2D C3D C4D -117.9(5)
C1D C2D C3D C4D 63.8(5)
C9D C2D C3D C8D 66.9(6)
C1D C2D C3D C8D -111.4(4)
C8D C3D C4D C5D 1.0(6)
C2D C3D C4D C5D -174.2(4)
C3D C4D C5D C6D -0.4(7)
C4D C5D C6D C7D -0.4(7)
C5D C6D C7D C8D 0.5(7)
C6D C7D C8D C3D 0.2(7)
C4D C3D C8D C7D -0.9(6)
C2D C3D C8D C7D 174.5(4)
C1D C2D C9D C10D -173.0(4)
C3D C2D C9D C10D 8.9(8)
C2D C9D C10D C11D -150.4(5)
C2D C9D C10D C15D 33.4(7)
C15D C10D C11D C12D -2.5(7)
C9D C10D C11D C12D -178.9(4)
C10D C11D C12D C13D 2.7(7)
C11D C12D C13D C14D -1.2(8)
C12D C13D C14D C15D -0.4(8)
C13D C14D C15D C10D 0.5(7)
C11D C10D C15D C14D 1.0(7)
C9D C10D C15D C14D 177.3(4)
O2E C1E C2E C9E -171.6(4)
O1E C1E C2E C9E 8.7(6)
O2E C1E C2E C3E 10.2(6)
O1E C1E C2E C3E -169.6(4)
C9E C2E C3E C8E -65.3(6)
C1E C2E C3E C8E 112.8(4)
C9E C2E C3E C4E 119.8(5)
C1E C2E C3E C4E -62.1(5)
C8E C3E C4E C5E 0.0(6)
C2E C3E C4E C5E 174.8(4)
C3E C4E C5E C6E -0.8(6)
C4E C5E C6E C7E 1.3(6)
C5E C6E C7E C8E -1.1(6)
C6E C7E C8E C3E 0.3(6)
C4E C3E C8E C7E 0.3(6)
C2E C3E C8E C7E -174.7(4)
C1E C2E C9E C10E 172.9(4)
C3E C2E C9E C10E -9.1(8)
C2E C9E C10E C11E 151.4(5)
C2E C9E C10E C15E -32.7(7)
C15E C10E C11E C12E 2.1(7)
C9E C10E C11E C12E 178.1(4)
C10E C11E C12E C13E -3.0(7)
C11E C12E C13E C14E 1.7(8)
C12E C13E C14E C15E 0.3(7)
C13E C14E C15E C10E -1.1(7)
C11E C10E C15E C14E -0.1(6)
C9E C10E C15E C14E -175.9(4)
O1F C1F C2F C9F -172.8(8)
O2F C1F C2F C9F 6.0(10)
O1F C1F C2F C3F 12.3(11)
O2F C1F C2F C3F -169.0(6)
C9F C2F C3F C4F 120.7(8)
C1F C2F C3F C4F -64.7(8)
C9F C2F C3F C8F -62.4(9)
C1F C2F C3F C8F 112.2(7)
C8F C3F C4F C5F 0.3(10)
C2F C3F C4F C5F 177.2(7)
C3F C4F C5F C6F -1.7(12)
C4F C5F C6F C7F 2.4(13)
C5F C6F C7F C8F -1.8(12)
C6F C7F C8F C3F 0.5(11)
C4F C3F C8F C7F 0.3(10)
C2F C3F C8F C7F -176.8(6)
C1F C2F C9F C10F 174.5(7)
C3F C2F C9F C10F -11.2(11)
C2F C9F C10F C11F 153.3(7)
C2F C9F C10F C15F -29.8(11)
C15F C10F C11F C12F 1.3(10)
C9F C10F C11F C12F 178.3(6)
C10F C11F C12F C13F -0.7(11)
C11F C12F C13F C14F -1.8(12)
C12F C13F C14F C15F 3.8(13)
C13F C14F C15F C10F -3.2(12)
C11F C10F C15F C14F 0.7(11)
C9F C10F C15F C14F -176.2(7)
O1Y C1Y C2Y C9Y -168.2(19)
O2Y C1Y C2Y C9Y 10(2)
O1Y C1Y C2Y C3Y 9(2)
O2Y C1Y C2Y C3Y -172.1(15)
C9Y C2Y C3Y C4Y 113.0(17)
C1Y C2Y C3Y C4Y -64.5(18)
C9Y C2Y C3Y C8Y -69(2)
C1Y C2Y C3Y C8Y 113.4(16)
C8Y C3Y C4Y C5Y -6(2)
C2Y C3Y C4Y C5Y 171.7(15)
C3Y C4Y C5Y C6Y 8(3)
C4Y C5Y C6Y C7Y -9(3)
C5Y C6Y C7Y C8Y 8(3)
C6Y C7Y C8Y C3Y -6(3)
C4Y C3Y C8Y C7Y 5(2)
C2Y C3Y C8Y C7Y -172.4(14)
C1Y C2Y C9Y C10Y 172.3(14)
C3Y C2Y C9Y C10Y -5(2)
C2Y C9Y C10Y C11Y 146.5(16)
C2Y C9Y C10Y C15Y -38(2)
C15Y C10Y C11Y C12Y 5(2)
C9Y C10Y C11Y C12Y -178.9(14)
C10Y C11Y C12Y C13Y -9(2)
C11Y C12Y C13Y C14Y 9(2)
C12Y C13Y C14Y C15Y -4(2)
C13Y C14Y C15Y C10Y 0(2)
C11Y C10Y C15Y C14Y -1(2)
C9Y C10Y C15Y C14Y -176.4(13)
O1G C1G C2G C9G -171.3(4)
O2G C1G C2G C9G 7.8(6)
O1G C1G C2G C3G 10.5(6)
O2G C1G C2G C3G -170.5(4)
C9G C2G C3G C4G -67.2(6)
C1G C2G C3G C4G 110.9(4)
C9G C2G C3G C8G 118.4(5)
C1G C2G C3G C8G -63.5(5)
C8G C3G C4G C5G 0.7(6)
C2G C3G C4G C5G -173.9(4)
C3G C4G C5G C6G -0.9(6)
C4G C5G C6G C7G -0.2(7)
C5G C6G C7G C8G 1.4(7)
C6G C7G C8G C3G -1.6(6)
C4G C3G C8G C7G 0.5(6)
C2G C3G C8G C7G 175.0(4)
C1G C2G C9G C10G 172.8(4)
C3G C2G C9G C10G -9.2(8)
C2G C9G C10G C11G -33.4(7)
C2G C9G C10G C15G 150.6(5)
C15G C10G C11G C12G -1.2(7)
C9G C10G C11G C12G -177.2(4)
C10G C11G C12G C13G -0.6(8)
C11G C12G C13G C14G 0.5(9)
C12G C13G C14G C15G 1.4(9)
C13G C14G C15G C10G -3.2(8)
C11G C10G C15G C14G 3.0(7)
C9G C10G C15G C14G 179.2(4)
O2H C1H C2H C9H 170.8(4)
O1H C1H C2H C9H -8.2(6)
O2H C1H C2H C3H -10.8(6)
O1H C1H C2H C3H 170.2(3)
C9H C2H C3H C8H 65.0(6)
C1H C2H C3H C8H -113.3(4)
C9H C2H C3H C4H -117.4(5)
C1H C2H C3H C4H 64.3(5)
C8H C3H C4H C5H -1.5(6)
C2H C3H C4H C5H -179.0(4)
C3H C4H C5H C6H 1.4(6)
C4H C5H C6H C7H -0.4(7)
C5H C6H C7H C8H -0.5(7)
C4H C3H C8H C7H 0.7(6)
C2H C3H C8H C7H 178.2(4)
C6H C7H C8H C3H 0.3(6)
C1H C2H C9H C10H -174.9(4)
C3H C2H C9H C10H 6.9(7)
C2H C9H C10H C11H -154.5(4)
C2H C9H C10H C15H 29.3(7)
C15H C10H C11H C12H -2.6(6)
C9H C10H C11H C12H -179.0(4)
C10H C11H C12H C13H 1.8(7)
C11H C12H C13H C14H 0.3(8)
C12H C13H C14H C15H -1.5(8)
C13H C14H C15H C10H 0.7(7)
C11H C10H C15H C14H 1.3(6)
C9H C10H C15H C14H 177.6(4)
O1I C1I C2I C9I 170.8(4)
O2I C1I C2I C9I -8.5(6)
O1I C1I C2I C3I -10.8(6)
O2I C1I C2I C3I 169.9(3)
C9I C2I C3I C8I -116.8(5)
C1I C2I C3I C8I 64.9(5)
C9I C2I C3I C4I 64.0(5)
C1I C2I C3I C4I -114.3(4)
C8I C3I C4I C5I -0.9(6)
C2I C3I C4I C5I 178.3(4)
C3I C4I C5I C6I 1.5(6)
C4I C5I C6I C7I -0.7(7)
C5I C6I C7I C8I -0.5(7)
C6I C7I C8I C3I 1.0(7)
C4I C3I C8I C7I -0.3(6)
C2I C3I C8I C7I -179.5(4)
C1I C2I C9I C10I -174.4(4)
C3I C2I C9I C10I 7.4(7)
C2I C9I C10I C11I -154.9(4)
C2I C9I C10I C15I 28.5(7)
C15I C10I C11I C12I -2.8(6)
C9I C10I C11I C12I -179.6(4)
C10I C11I C12I C13I 2.4(7)
C11I C12I C13I C14I -0.2(7)
C12I C13I C14I C15I -1.4(7)
C13I C14I C15I C10I 0.8(7)
C11I C10I C15I C14I 1.2(6)
C9I C10I C15I C14I 177.8(4)
O1J C1J C2J C9J 170.7(4)
O2J C1J C2J C9J -8.2(6)
O1J C1J C2J C3J -10.6(6)
O2J C1J C2J C3J 170.4(3)
C9J C2J C3J C8J -117.0(5)
C1J C2J C3J C8J 64.4(5)
C9J C2J C3J C4J 64.9(5)
C1J C2J C3J C4J -113.7(4)
C8J C3J C4J C5J -0.1(5)
C2J C3J C4J C5J 178.1(3)
C3J C4J C5J C6J 0.7(6)
C4J C5J C6J C7J -0.5(6)
C5J C6J C7J C8J -0.4(6)
C6J C7J C8J C3J 1.1(6)
C4J C3J C8J C7J -0.8(5)
C2J C3J C8J C7J -178.9(4)
C1J C2J C9J C10J -174.7(4)
C3J C2J C9J C10J 6.8(7)
C2J C9J C10J C11J -154.6(4)
C2J C9J C10J C15J 29.3(6)
C15J C10J C11J C12J -3.3(6)
C9J C10J C11J C12J -179.6(4)
C10J C11J C12J C13J 2.9(7)
C11J C12J C13J C14J -1.3(7)
C12J C13J C14J C15J 0.0(7)
C13J C14J C15J C10J -0.4(7)
C11J C10J C15J C14J 2.0(6)
C9J C10J C15J C14J 178.1(4)
O2K C1K C2K C9K -172.7(7)
O1K C1K C2K C9K 6.8(9)
O2K C1K C2K C3K 11.8(10)
O1K C1K C2K C3K -168.7(6)
C9K C2K C3K C4K -63.6(9)
C1K C2K C3K C4K 111.6(7)
C9K C2K C3K C8K 120.6(7)
C1K C2K C3K C8K -64.1(8)
C8K C3K C4K C5K 0.0(9)
C2K C3K C4K C5K -175.9(6)
C3K C4K C5K C6K 1.0(10)
C4K C5K C6K C7K -2.1(10)
C5K C6K C7K C8K 2.3(11)
C6K C7K C8K C3K -1.3(10)
C4K C3K C8K C7K 0.1(9)
C2K C3K C8K C7K 175.9(6)
C1K C2K C9K C10K 174.0(6)
C3K C2K C9K C10K -10.9(11)
C2K C9K C10K C15K -30.7(11)
C2K C9K C10K C11K 153.2(7)
C15K C10K C11K C12K 2.7(10)
C9K C10K C11K C12K 179.0(7)
C10K C11K C12K C13K -1.9(12)
C11K C12K C13K C14K -0.7(13)
C12K C13K C14K C15K 2.6(12)
C13K C14K C15K C10K -1.8(12)
C11K C10K C15K C14K -0.9(11)
C9K C10K C15K C14K -177.0(7)
O2K' C1K' C2K' C9K' -166.7(17)
O1K' C1K' C2K' C9K' 8(2)
O2K' C1K' C2K' C3K' 11(2)
O1K' C1K' C2K' C3K' -174.2(13)
C9K' C2K' C3K' C4K' -70.3(19)
C1K' C2K' C3K' C4K' 111.9(15)
C9K' C2K' C3K' C8K' 113.3(16)
C1K' C2K' C3K' C8K' -64.6(17)
C8K' C3K' C4K' C5K' 2(2)
C2K' C3K' C4K' C5K' -174.0(12)
C3K' C4K' C5K' C6K' -3(2)
C4K' C5K' C6K' C7K' 3(2)
C5K' C6K' C7K' C8K' -2(3)
C6K' C7K' C8K' C3K' 2(2)
C4K' C3K' C8K' C7K' -2(2)
C2K' C3K' C8K' C7K' 174.5(12)
C1K' C2K' C9K' C10' 172.3(14)
C3K' C2K' C9K' C10' -5(2)
C2K' C9K' C10' C15' -38(2)
C2K' C9K' C10' C11' 147.1(15)
C15' C10' C11' C12' 4(2)
C9K' C10' C11' C12' 178.9(14)
C10' C11' C12' C13' -6(2)
C11' C12' C13' C14' 4(2)
C12' C13' C14' C15' 0(2)
C13' C14' C15' C10' -2(2)
C11' C10' C15' C14' 0(2)
C9K' C10' C15' C14' -175.1(14)
O1L C1L C2L C9L -172.0(4)
O2L C1L C2L C9L 7.2(6)
O1L C1L C2L C3L 10.4(6)
O2L C1L C2L C3L -170.3(4)
C9L C2L C3L C8L 120.3(5)
C1L C2L C3L C8L -62.3(6)
C9L C2L C3L C4L -64.6(6)
C1L C2L C3L C4L 112.8(5)
C8L C3L C4L C5L 0.7(7)
C2L C3L C4L C5L -174.6(4)
C3L C4L C5L C6L -0.2(7)
C4L C5L C6L C7L -1.1(7)
C5L C6L C7L C8L 1.8(7)
C6L C7L C8L C3L -1.2(7)
C4L C3L C8L C7L 0.0(7)
C2L C3L C8L C7L 175.0(4)
C1L C2L C9L C10L 173.1(4)
C3L C2L C9L C10L -9.6(8)
C2L C9L C10L C11L -31.9(7)
C2L C9L C10L C15L 152.3(5)
C15L C10L C11L C12L 0.2(6)
C9L C10L C11L C12L -175.7(4)
C10L C11L C12L C13L -1.7(6)
C11L C12L C13L C14L 1.1(7)
C12L C13L C14L C15L 1.1(7)
C13L C14L C15L C10L -2.7(7)
C11L C10L C15L C14L 2.0(6)
C9L C10L C15L C14L 178.0(4)
